data_7246825
loop_
_publ_author_name
'Lau, T. A.'
'Khorasani, S.'
'Fernandes, M. A.'

_publ_section_title
;
 Forced topochemistry of a solid-state Diels--Alder reaction by
 encapsulation in epoxy glue
;
_journal_issue 28
_journal_name_full CrystEngComm
_journal_page_first 3988
_journal_page_last 3997
_journal_paper_doi 10.1039/D3CE00388D
_journal_volume 25
_journal_year 2023
_chemical_formula_moiety
;        
0.364(C16 H14 N2 O4 S2), 0.364(C14 H9 Br), 0.636(C30 H23 Br N2 O4 S2)
;
_chemical_formula_sum 'C30 H23 Br N2 O4 S2'
_chemical_formula_weight 619.53
_space_group_crystal_system triclinic
_space_group_IT_number 2
_space_group_name_Hall '-P 1'
_space_group_name_H-M_alt 'P -1'
_atom_sites_solution_hydrogens geom
_atom_sites_solution_primary dual
_audit_creation_date 2023-04-17
_audit_creation_method
;
Olex2 1.5
(compiled 2023.03.06 svn.rbb2c1857 for OlexSys, GUI svn.r6748)
;
_audit_update_record
;
2023-04-19 deposited with the CCDC.	2023-05-23 downloaded from the CCDC.
;
_cell_angle_alpha 63.453(4)
_cell_angle_beta 78.220(4)
_cell_angle_gamma 61.190(3)
_cell_formula_units_Z 2
_cell_length_a 11.5260(10)
_cell_length_b 11.8060(11)
_cell_length_c 12.2903(11)
_cell_measurement_reflns_used 7220
_cell_measurement_temperature 173.00
_cell_measurement_theta_max 24.663
_cell_measurement_theta_min 2.264
_cell_volume 1310.8(2)
_computing_cell_refinement 'SAINT V8.40B (?, 2016)'
_computing_data_reduction 'SAINT V8.40B (?, 2016)'
_computing_molecular_graphics 'Olex2 1.5 (Dolomanov et al., 2009)'
_computing_publication_material 'Olex2 1.5 (Dolomanov et al., 2009)'
_computing_structure_refinement 'SHELXL 2018/3 (Sheldrick, 2015)'
_computing_structure_solution 'SHELXT 2018/2 (Sheldrick, 2018)'
_diffrn_ambient_temperature 173.0
_diffrn_measured_fraction_theta_full 0.999
_diffrn_measured_fraction_theta_max 0.999
_diffrn_measurement_device_type 'Bruker APEX-II CCD'
_diffrn_measurement_method '\f and \w scans'
_diffrn_radiation_type MoK\a
_diffrn_radiation_wavelength 0.71073
_diffrn_reflns_av_R_equivalents 0.0681
_diffrn_reflns_av_unetI/netI 0.0437
_diffrn_reflns_Laue_measured_fraction_full 0.999
_diffrn_reflns_Laue_measured_fraction_max 0.999
_diffrn_reflns_limit_h_max 13
_diffrn_reflns_limit_h_min -13
_diffrn_reflns_limit_k_max 14
_diffrn_reflns_limit_k_min -14
_diffrn_reflns_limit_l_max 14
_diffrn_reflns_limit_l_min -14
_diffrn_reflns_number 40827
_diffrn_reflns_point_group_measured_fraction_full 0.999
_diffrn_reflns_point_group_measured_fraction_max 0.999
_diffrn_reflns_theta_full 24.999
_diffrn_reflns_theta_max 24.999
_diffrn_reflns_theta_min 1.852
_diffrn_source_current 1.4
_diffrn_source_power 0.07
_diffrn_source_voltage 50.0
_diffrn_standards_number 0
_exptl_absorpt_coefficient_mu 1.769
_exptl_absorpt_correction_T_max 0.7452
_exptl_absorpt_correction_T_min 0.6491
_exptl_absorpt_correction_type multi-scan
_exptl_absorpt_process_details
;
SADABS-2016/2 (Bruker,2016/2) was used for absorption correction.
wR2(int) was 0.1053 before and 0.0650 after correction.
The Ratio of minimum to maximum transmission is 0.8710.
The \l/2 correction factor is Not present.
;
_exptl_crystal_colour orange
_exptl_crystal_colour_primary orange
_exptl_crystal_density_diffrn 1.570
_exptl_crystal_description rod
_exptl_crystal_F_000 632
_exptl_crystal_recrystallization_method 'Thermal solid-state reaction at 20degC'
_exptl_crystal_size_max 0.191
_exptl_crystal_size_mid 0.142
_exptl_crystal_size_min 0.057
_refine_diff_density_max 0.838
_refine_diff_density_min -0.749
_refine_diff_density_rms 0.116
_refine_ls_extinction_method none
_refine_ls_goodness_of_fit_ref 1.913
_refine_ls_hydrogen_treatment constr
_refine_ls_matrix_type full
_refine_ls_number_parameters 709
_refine_ls_number_reflns 4609
_refine_ls_number_restraints 1122
_refine_ls_restrained_S_all 1.734
_refine_ls_R_factor_all 0.1635
_refine_ls_R_factor_gt 0.1331
_refine_ls_shift/su_max 0.000
_refine_ls_shift/su_mean 0.000
_refine_ls_structure_factor_coef Fsqd
_refine_ls_weighting_details 'w=1/[\s^2^(Fo^2^)+(0.2000P)^2^] where P=(Fo^2^+2Fc^2^)/3'
_refine_ls_weighting_scheme calc
_refine_ls_wR_factor_gt 0.4123
_refine_ls_wR_factor_ref 0.4426
_reflns_Friedel_coverage 0.000
_reflns_number_gt 3246
_reflns_number_total 4609
_reflns_threshold_expression 'I > 2\s(I)'
_cod_data_source_file d3ce00388d2.cif
_cod_data_source_block 22talb35_90c_dc49b_fzgrt_103d4h_0f
_cod_depositor_comments 'Adding full bibliography for 7246822--7246827.cif.'
_cod_database_code 7246825
_shelx_shelxl_version_number 2018/3
_shelx_space_group_comment
;
The symmetry employed for this shelxl refinement is uniquely defined
by the following loop, which should always be used as a source of
symmetry information in preference to the above space-group names.
They are only intended as comments.
;
_shelx_estimated_absorpt_t_max 0.906
_shelx_estimated_absorpt_t_min 0.729
_olex2_refinement_description
;
1. Fixed Uiso
 At 1.2 times of:
  All C(H) groups, All C(H,H) groups
2. Restrained distances
 C1R-Br1R \\sim C8R-Br2R \\sim C1P-Br1P
 with sigma of 0.005
 C8R-Br2R \\sim C1R-Br1R
 with sigma of 0.003
 C17R-C16R \\sim C25P-C24P \\sim C25R-C24R
 with sigma of 0.005
3. Restrained planarity
 S1R, O1R, O2R, N1R, C15R, C16R, C17R, C18R
 with sigma of 0.05
 S1P, S2P, O3P, O4P, N2P, C23P, C24P, C25P, C26P
 with sigma of 0.05
4. Uiso/Uaniso restraints and constraints
Br1R \\sim Br2R \\sim C1R \\sim C2R \\sim C3R \\sim C4R \\sim C5R \\sim C6R
\\sim C7R \\sim C8R \\sim C9R \\sim C10R \\sim C11R \\sim C12R \\sim C13R \\sim
C14R: within 2A with sigma of 0.01 and sigma for terminal atoms of 0.02 within
2A
S1R \\sim O1R \\sim O2R \\sim N1R \\sim C15R \\sim C16R \\sim C17R \\sim C18R
\\sim C19R \\sim C20R \\sim C21R \\sim C22R: within 2A with sigma of 0.01 and
sigma for terminal atoms of 0.02 within 2A
Br1P \\sim S1P \\sim S2P \\sim O1P \\sim O2P \\sim N1P \\sim C15P \\sim C16P
\\sim C17P \\sim C18P \\sim C19P \\sim C20P \\sim C21P \\sim C22P \\sim C1P
\\sim C2P \\sim C3P \\sim C4P \\sim C5P \\sim C6P \\sim C7P \\sim C8P \\sim C9P
\\sim C10P \\sim C11P \\sim C12P \\sim C13P \\sim C14P \\sim O3P \\sim O4P
\\sim N2P \\sim C23P \\sim C24P \\sim C25P \\sim C26P \\sim C27P \\sim C28P
\\sim C29P \\sim C30P: within 2A with sigma of 0.01 and sigma for terminal
atoms of 0.02 within 2A
Uanis(Br1P) \\sim Ueq, Uanis(S1P) \\sim Ueq, Uanis(S2P) \\sim Ueq: with sigma
of 0.01 and sigma for terminal atoms of 0.02
Uanis(O2P) = Uanis(O2R)
Uanis(O1P) = Uanis(O1R)
5. Rigid body (RIGU) restrains
 Br1R, Br2R, C1R, C2R, C3R, C4R, C5R, C6R, C7R, C8R, C9R, C10R, C11R, C12R,
 C13R, C14R
 with sigma for 1-2 distances of 0.001 and sigma for 1-3 distances of 0.001
 S1R, O1R, O2R, N1R, C15R, C16R, C17R, C18R, C19R, C20R, C21R, C22R
 with sigma for 1-2 distances of 0.001 and sigma for 1-3 distances of 0.001
 Br1P, S1P, S2P, O1P, O2P, N1P, C15P, C16P, C17P, C18P, C19P, C20P, C21P, C22P,
  C1P, C2P, C3P, C4P, C5P, C6P, C7P, C8P, C9P, C10P, C11P, C12P, C13P, C14P,
 O3P, O4P, N2P, C23P, C24P, C25P, C26P, C27P, C28P, C29P, C30P
 with sigma for 1-2 distances of 0.001 and sigma for 1-3 distances of 0.001
6. Same fragment restrains
{C19R, C20R, C21R, C22R} sigma for 1-2: 0.005, 1-3: 0.04
as in
{C27P, C28P, C29P, C30P}
{O1R, O2R, N1R, C15R, C16R, C17R, C18R} sigma for 1-2: 0.005, 1-3: 0.04
as in
{O3P, O4P, N2P, C23P, C24P, C25P, C26P}
{O1R, O2R, N1R, C15R, C16R, C17R, C18R, C19R, C20R, C21R, C22R} sigma for 1-2:
0.005, 1-3: 0.04
as in
{O1P, O2P, N1P, C15P, C16P, C17P, C18P, C19P, C20P, C21P, C22P}
7. Others
 1*[Sof(C1R)+Sof(C2R)+Sof(C3R)+Sof(H3R)+Sof(C4R)+Sof(H4R)+Sof(C5R)+Sof(H5R)+
 Sof(C6R)+Sof(H6R)+Sof(C7R)+Sof(C8R)+Sof(C9R)+Sof(C10R)+Sof(H10R)+Sof(C11R)+
 Sof(H11R)+Sof(C12R)+Sof(H12R)+Sof(C13R)+Sof(H13R)+Sof(C14R)]+1*[Sof(Br1P)+
 Sof(S1P)+Sof(S2P)+Sof(O1P)+Sof(O2P)+Sof(N1P)+Sof(C15P)+Sof(C16P)+Sof(C17P)+
 Sof(C18P)+Sof(C19P)+Sof(H19P)+Sof(C20P)+Sof(H20A)+Sof(H20B)+Sof(C21P)+
 Sof(H21A)+Sof(H21B)+Sof(C22P)+Sof(H22A)+Sof(H22B)+Sof(C1P)+Sof(C2P)+Sof(C3P)+
 Sof(H3P)+Sof(C4P)+Sof(H4P)+Sof(C5P)+Sof(H5P)+Sof(C6P)+Sof(H6P)+Sof(C7P)+
 Sof(C8P)+Sof(H8P)+Sof(C9P)+Sof(C10P)+Sof(H10P)+Sof(C11P)+Sof(H11P)+Sof(C12P)+
 Sof(H12P)+Sof(C13P)+Sof(H13P)+Sof(C14P)+Sof(O3P)+Sof(O4P)+Sof(N2P)+Sof(C23P)+
 Sof(C24P)+Sof(C25P)+Sof(C26P)+Sof(C27P)+Sof(H27P)+Sof(C28P)+Sof(H28C)+
 Sof(H28D)+Sof(C29P)+Sof(H29C)+Sof(H29D)+Sof(C30P)+Sof(H30C)+Sof(H30D)+Sof(O1R)+
 Sof(O2R)+Sof(N1R)+Sof(C15R)+Sof(C16R)+Sof(C17R)+Sof(C18R)+Sof(C19R)+Sof(H19R)+
 Sof(C20R)+Sof(H20C)+Sof(H20D)+Sof(C21R)+Sof(H21C)+Sof(H21D)+Sof(C22R)+
 Sof(H22C)+Sof(H22D)+Sof(S1R)]+1*[Sof(Br1Q)+Sof(C1Q)+Sof(S2Q)+Sof(S3Q)+Sof(O3Q)+
 Sof(O4Q)+Sof(O5Q)+Sof(O6Q)+Sof(N2Q)+Sof(N3Q)+Sof(C2Q)+Sof(C3Q)+Sof(H3Q)+
 Sof(C4Q)+Sof(H4Q)+Sof(C5Q)+Sof(H5Q)+Sof(C6Q)+Sof(H6Q)+Sof(C7Q)+Sof(C8Q)+
 Sof(H8Q)+Sof(C9Q)+Sof(C10Q)+Sof(H10Q)+Sof(C11Q)+Sof(H11Q)+Sof(C12Q)+Sof(H12Q)+
 Sof(C13Q)+Sof(H13Q)+Sof(C14Q)+Sof(C23Q)+Sof(C24Q)+Sof(C25Q)+Sof(C26Q)+
 Sof(C27Q)+Sof(H27Q)+Sof(C28Q)+Sof(H28A)+Sof(H28B)+Sof(C29Q)+Sof(H29A)+
 Sof(H29B)+Sof(C30Q)+Sof(H30A)+Sof(H30B)+Sof(C31Q)+Sof(C32Q)+Sof(C33Q)+
 Sof(C34Q)+Sof(C35Q)+Sof(H35Q)+Sof(C36Q)+Sof(H36A)+Sof(H36B)+Sof(C37Q)+
 Sof(H37A)+Sof(H37B)+Sof(C38Q)+Sof(H38A)+Sof(H38B)+Sof(S2R)+Sof(O3R)+Sof(O4R)+
 Sof(N2R)+Sof(C23R)+Sof(C24R)+Sof(C25R)+Sof(C26R)+Sof(C27R)+Sof(H27R)+Sof(C28R)+
 Sof(H28E)+Sof(H28F)+Sof(C29R)+Sof(H29E)+Sof(H29F)+Sof(C30R)+Sof(H30E)+
 Sof(H30F)]=1 with esd of 0.0001
 1*[Sof(Br1P)+Sof(S1P)+Sof(S2P)+Sof(O1P)+Sof(O2P)+Sof(N1P)+Sof(C15P)+Sof(C16P)+
 Sof(C17P)+Sof(C18P)+Sof(C19P)+Sof(H19P)+Sof(C20P)+Sof(H20A)+Sof(H20B)+
 Sof(C21P)+Sof(H21A)+Sof(H21B)+Sof(C22P)+Sof(H22A)+Sof(H22B)+Sof(C1P)+Sof(C2P)+
 Sof(C3P)+Sof(H3P)+Sof(C4P)+Sof(H4P)+Sof(C5P)+Sof(H5P)+Sof(C6P)+Sof(H6P)+
 Sof(C7P)+Sof(C8P)+Sof(H8P)+Sof(C9P)+Sof(C10P)+Sof(H10P)+Sof(C11P)+Sof(H11P)+
 Sof(C12P)+Sof(H12P)+Sof(C13P)+Sof(H13P)+Sof(C14P)+Sof(O3P)+Sof(O4P)+Sof(N2P)+
 Sof(C23P)+Sof(C24P)+Sof(C25P)+Sof(C26P)+Sof(C27P)+Sof(H27P)+Sof(C28P)+
 Sof(H28C)+Sof(H28D)+Sof(C29P)+Sof(H29C)+Sof(H29D)+Sof(C30P)+Sof(H30C)+
 Sof(H30D)+Sof(O1R)+Sof(O2R)+Sof(N1R)+Sof(C15R)+Sof(C16R)+Sof(C17R)+Sof(C18R)+
 Sof(C19R)+Sof(H19R)+Sof(C20R)+Sof(H20C)+Sof(H20D)+Sof(C21R)+Sof(H21C)+
 Sof(H21D)+Sof(C22R)+Sof(H22C)+Sof(H22D)+Sof(S1R)]+1*[Sof(Br1Q)+Sof(C1Q)+
 Sof(S2Q)+Sof(S3Q)+Sof(O3Q)+Sof(O4Q)+Sof(O5Q)+Sof(O6Q)+Sof(N2Q)+Sof(N3Q)+
 Sof(C2Q)+Sof(C3Q)+Sof(H3Q)+Sof(C4Q)+Sof(H4Q)+Sof(C5Q)+Sof(H5Q)+Sof(C6Q)+
 Sof(H6Q)+Sof(C7Q)+Sof(C8Q)+Sof(H8Q)+Sof(C9Q)+Sof(C10Q)+Sof(H10Q)+Sof(C11Q)+
 Sof(H11Q)+Sof(C12Q)+Sof(H12Q)+Sof(C13Q)+Sof(H13Q)+Sof(C14Q)+Sof(C23Q)+
 Sof(C24Q)+Sof(C25Q)+Sof(C26Q)+Sof(C27Q)+Sof(H27Q)+Sof(C28Q)+Sof(H28A)+
 Sof(H28B)+Sof(C29Q)+Sof(H29A)+Sof(H29B)+Sof(C30Q)+Sof(H30A)+Sof(H30B)+
 Sof(C31Q)+Sof(C32Q)+Sof(C33Q)+Sof(C34Q)+Sof(C35Q)+Sof(H35Q)+Sof(C36Q)+
 Sof(H36A)+Sof(H36B)+Sof(C37Q)+Sof(H37A)+Sof(H37B)+Sof(C38Q)+Sof(H38A)+
 Sof(H38B)+Sof(S2R)+Sof(O3R)+Sof(O4R)+Sof(N2R)+Sof(C23R)+Sof(C24R)+Sof(C25R)+
 Sof(C26R)+Sof(C27R)+Sof(H27R)+Sof(C28R)+Sof(H28E)+Sof(H28F)+Sof(C29R)+
 Sof(H29E)+Sof(H29F)+Sof(C30R)+Sof(H30E)+Sof(H30F)]+1*[Sof(Br1R)+Sof(H8R)]+1*
 [Sof(Br2R)+Sof(H1R)]=1 with esd of 0.0001
 Sof(C1R)=Sof(C2R)=Sof(C3R)=Sof(H3R)=Sof(C4R)=Sof(H4R)=Sof(C5R)=Sof(H5R)=
 Sof(C6R)=Sof(H6R)=Sof(C7R)=Sof(C8R)=Sof(C9R)=Sof(C10R)=Sof(H10R)=Sof(C11R)=
 Sof(H11R)=Sof(C12R)=Sof(H12R)=Sof(C13R)=Sof(H13R)=Sof(C14R)=FVAR(1)
 Sof(O1R)=Sof(O2R)=Sof(N1R)=Sof(C15R)=Sof(C16R)=Sof(C17R)=Sof(C18R)=Sof(C19R)=
 Sof(H19R)=Sof(C20R)=Sof(H20C)=Sof(H20D)=Sof(C21R)=Sof(H21C)=Sof(H21D)=
 Sof(C22R)=Sof(H22C)=Sof(H22D)=Sof(S1R)=1-FVAR(2)
 Sof(S1P)=Sof(S2P)=Sof(O1P)=Sof(O2P)=Sof(N1P)=Sof(C15P)=Sof(C16P)=Sof(C17P)=
 Sof(C18P)=Sof(C19P)=Sof(H19P)=Sof(C20P)=Sof(H20A)=Sof(H20B)=Sof(C21P)=
 Sof(H21A)=Sof(H21B)=Sof(C22P)=Sof(H22A)=Sof(H22B)=Sof(O3P)=Sof(O4P)=Sof(N2P)=
 Sof(C23P)=Sof(C24P)=Sof(C25P)=Sof(C26P)=Sof(C27P)=Sof(H27P)=Sof(C28P)=
 Sof(H28C)=Sof(H28D)=Sof(C29P)=Sof(H29C)=Sof(H29D)=Sof(C30P)=Sof(H30C)=
 Sof(H30D)=0.5*FVAR(3)
 Sof(Br1P)=Sof(C1P)=Sof(C2P)=Sof(C3P)=Sof(H3P)=Sof(C4P)=Sof(H4P)=Sof(C5P)=
 Sof(H5P)=Sof(C6P)=Sof(H6P)=Sof(C7P)=Sof(C8P)=Sof(H8P)=Sof(C9P)=Sof(C10P)=
 Sof(H10P)=Sof(C11P)=Sof(H11P)=Sof(C12P)=Sof(H12P)=Sof(C13P)=Sof(H13P)=
 Sof(C14P)=FVAR(2)
 Sof(S2R)=Sof(O3R)=Sof(O4R)=Sof(N2R)=Sof(C23R)=Sof(C24R)=Sof(C25R)=Sof(C26R)=
 Sof(C27R)=Sof(H27R)=Sof(C28R)=Sof(H28E)=Sof(H28F)=Sof(C29R)=Sof(H29E)=
 Sof(H29F)=Sof(C30R)=Sof(H30E)=Sof(H30F)=1-FVAR(3)
 Sof(S2Q)=Sof(S3Q)=Sof(O3Q)=Sof(O4Q)=Sof(O5Q)=Sof(O6Q)=Sof(N2Q)=Sof(N3Q)=
 Sof(C23Q)=Sof(C24Q)=Sof(C25Q)=Sof(C26Q)=Sof(C27Q)=Sof(H27Q)=Sof(C28Q)=
 Sof(H28A)=Sof(H28B)=Sof(C29Q)=Sof(H29A)=Sof(H29B)=Sof(C30Q)=Sof(H30A)=
 Sof(H30B)=Sof(C31Q)=Sof(C32Q)=Sof(C33Q)=Sof(C34Q)=Sof(C35Q)=Sof(H35Q)=
 Sof(C36Q)=Sof(H36A)=Sof(H36B)=Sof(C37Q)=Sof(H37A)=Sof(H37B)=Sof(C38Q)=
 Sof(H38A)=Sof(H38B)=0.5*FVAR(4)
 Sof(Br1Q)=Sof(C1Q)=Sof(C2Q)=Sof(C3Q)=Sof(H3Q)=Sof(C4Q)=Sof(H4Q)=Sof(C5Q)=
 Sof(H5Q)=Sof(C6Q)=Sof(H6Q)=Sof(C7Q)=Sof(C8Q)=Sof(H8Q)=Sof(C9Q)=Sof(C10Q)=
 Sof(H10Q)=Sof(C11Q)=Sof(H11Q)=Sof(C12Q)=Sof(H12Q)=Sof(C13Q)=Sof(H13Q)=
 Sof(C14Q)=FVAR(3)
 Sof(Br1R)=Sof(H8R)=FVAR(4)
 Sof(Br2R)=Sof(H1R)=FVAR(5)
 Uiso(C1Q)=Uiso(S2Q)=Uiso(S3Q)=Uiso(O3Q)=Uiso(O4Q)=Uiso(O5Q)=Uiso(O6Q)=
 Uiso(N2Q)=Uiso(N3Q)=Uiso(C2Q)=Uiso(C3Q)=Uiso(C4Q)=Uiso(C5Q)=Uiso(C6Q)=
 Uiso(C7Q)=Uiso(C8Q)=Uiso(C9Q)=Uiso(C10Q)=Uiso(C11Q)=Uiso(C12Q)=Uiso(C13Q)=
 Uiso(C14Q)=Uiso(C23Q)=Uiso(C24Q)=Uiso(C25Q)=Uiso(C26Q)=Uiso(C27Q)=Uiso(C28Q)=
 Uiso(C29Q)=Uiso(C30Q)=Uiso(C31Q)=Uiso(C32Q)=Uiso(C33Q)=Uiso(C34Q)=Uiso(C35Q)=
 Uiso(C36Q)=Uiso(C37Q)=Uiso(C38Q)=FVAR(6)
8.a Free rotating group:
 C1Q(S2Q,S3Q,O3Q,O4Q,O5Q,O6Q,N2Q,N3Q,C2Q,C3Q,C4Q,C5Q,C6Q,C7Q,C8Q,C9Q,C10Q,C11Q,
 C12Q,C13Q,C14Q,C23Q,C24Q,C25Q,C26Q,C27Q,C28Q,C29Q,C30Q,C31Q,C32Q,C33Q,C34Q,
 C35Q,C36Q,C37Q,C38Q)
8.b Ternary CH refined with riding coordinates:
 C8Q(H8Q), C27Q(H27Q), C35Q(H35Q), C19P(H19P), C8P(H8P), C27P(H27P),
 C19R(H19R), C27R(H27R)
8.c Secondary CH2 refined with riding coordinates:
 C28Q(H28A,H28B), C29Q(H29A,H29B), C30Q(H30A,H30B), C36Q(H36A,H36B), C37Q(H37A,
 H37B), C38Q(H38A,H38B), C20P(H20A,H20B), C21P(H21A,H21B), C22P(H22A,H22B),
 C28P(H28C,H28D), C29P(H29C,H29D), C30P(H30C,H30D), C20R(H20C,H20D), C21R(H21C,
 H21D), C22R(H22C,H22D), C28R(H28E,H28F), C29R(H29E,H29F), C30R(H30E,H30F)
8.d Aromatic/amide H refined with riding coordinates:
 C3Q(H3Q), C4Q(H4Q), C5Q(H5Q), C6Q(H6Q), C10Q(H10Q), C11Q(H11Q), C12Q(H12Q),
 C13Q(H13Q), C3P(H3P), C4P(H4P), C5P(H5P), C6P(H6P), C10P(H10P), C11P(H11P),
 C12P(H12P), C13P(H13P), C1R(H1R), C3R(H3R), C4R(H4R), C5R(H5R), C6R(H6R),
 C8R(H8R), C10R(H10R), C11R(H11R), C12R(H12R), C13R(H13R)
8.e Fitted hexagon refined as free rotating group:
 C9P(C10P,C11P,C12P,C13P,C14P)
;
_olex2_submission_special_instructions 'No special instructions were received'

loop_
_space_group_symop_operation_xyz
'x, y, z'
'-x, -y, -z'

loop_
_atom_site_label
_atom_site_type_symbol
_atom_site_fract_x
_atom_site_fract_y
_atom_site_fract_z
_atom_site_U_iso_or_equiv
_atom_site_adp_type
_atom_site_occupancy
_atom_site_site_symmetry_order
_atom_site_calc_flag
_atom_site_refinement_flags_posn
_atom_site_refinement_flags_adp
_atom_site_refinement_flags_occupancy
_atom_site_disorder_assembly
_atom_site_disorder_group
Br1R Br 0.7588(3) 0.7781(3) 0.7597(3) 0.0913(12) Uani 0.344(2) 1 d . U P A 4
Br2R Br 0.728(4) 0.247(4) 0.740(4) 0.072(7) Uani 0.0203(19) 1 d . U P B 5
Br1Q Br 0.7193(5) 0.7352(5) 0.8689(4) 0.0810(15) Uani 0.204(2) 1 d . . P C -3
C1Q C 0.7096(9) 0.5712(10) 0.8793(10) 0.064(2) Uiso 0.204(2) 1 d G U P C -3
S2Q S 0.5118(11) 0.6098(15) 1.0511(11) 0.064(2) Uiso 0.1022(10) 1 d G U P C -3
S3Q S 0.5143(11) 0.3333(13) 1.0349(10) 0.064(2) Uiso 0.1022(10) 1 d G U P C -3
O3Q O 0.2488(11) 0.4835(17) 0.8648(14) 0.064(2) Uiso 0.1022(10) 1 d G U P C -3
O4Q O 0.2446(11) 0.8593(15) 0.8857(16) 0.064(2) Uiso 0.1022(10) 1 d G U P C -3
O5Q O 0.7995(13) 0.4905(16) 1.1364(12) 0.064(2) Uiso 0.1022(10) 1 d G U P C -3
O6Q O 0.8026(13) 0.1164(11) 1.1170(11) 0.064(2) Uiso 0.1022(10) 1 d G U P C -3
N2Q N 0.2161(9) 0.6942(16) 0.8571(13) 0.064(2) Uiso 0.1022(10) 1 d G U P C -3
N3Q N 0.8227(11) 0.2830(14) 1.1483(9) 0.064(2) Uiso 0.1022(10) 1 d G U P C -3
C2Q C 0.8452(9) 0.4705(12) 0.8581(9) 0.064(2) Uiso 0.204(2) 1 d G U P C -3
C3Q C 0.9626(10) 0.4803(14) 0.8482(12) 0.064(2) Uiso 0.204(2) 1 d G U P C -3
H3Q H 0.962132 0.559260 0.851691 0.077 Uiso 0.204(2) 1 calc R U P C -3
C4Q C 1.0793(9) 0.3744(17) 0.8334(13) 0.064(2) Uiso 0.204(2) 1 d G U P C -3
H4Q H 1.160217 0.379823 0.826649 0.077 Uiso 0.204(2) 1 calc R U P C -3
C5Q C 1.0788(9) 0.2605(16) 0.8285(12) 0.064(2) Uiso 0.204(2) 1 d G U P C -3
H5Q H 1.159744 0.187680 0.818185 0.077 Uiso 0.204(2) 1 calc R U P C -3
C6Q C 0.9611(10) 0.2506(13) 0.8384(11) 0.064(2) Uiso 0.204(2) 1 d G U P C -3
H6Q H 0.961607 0.171515 0.834918 0.077 Uiso 0.204(2) 1 calc R U P C -3
C7Q C 0.8448(9) 0.3558(11) 0.8531(9) 0.064(2) Uiso 0.204(2) 1 d G U P C -3
C8Q C 0.7106(9) 0.3581(10) 0.8699(9) 0.064(2) Uiso 0.204(2) 1 d G U P C -3
H8Q H 0.714146 0.274141 0.865131 0.077 Uiso 0.204(2) 1 calc R U P C -3
C9Q C 0.6160(9) 0.4937(11) 0.7790(8) 0.064(2) Uiso 0.204(2) 1 d G U P C -3
C10Q C 0.5307(11) 0.5095(13) 0.7005(9) 0.064(2) Uiso 0.204(2) 1 d G U P C -3
H10Q H 0.533521 0.428426 0.699142 0.077 Uiso 0.204(2) 1 calc R U P C -3
C11Q C 0.4434(11) 0.6423(14) 0.6261(10) 0.064(2) Uiso 0.204(2) 1 d G U P C -3
H11Q H 0.385993 0.654672 0.571946 0.077 Uiso 0.204(2) 1 calc R U P C -3
C12Q C 0.4410(11) 0.7572(12) 0.6316(10) 0.064(2) Uiso 0.204(2) 1 d G U P C -3
H12Q H 0.380266 0.849654 0.580946 0.077 Uiso 0.204(2) 1 calc R U P C -3
C13Q C 0.5264(11) 0.7417(10) 0.7106(10) 0.064(2) Uiso 0.204(2) 1 d G U P C -3
H13Q H 0.522452 0.822926 0.712695 0.077 Uiso 0.204(2) 1 calc R U P C -3
C14Q C 0.6144(9) 0.6098(10) 0.7837(9) 0.064(2) Uiso 0.204(2) 1 d G U P C -3
C23Q C 0.2807(9) 0.5517(15) 0.8916(12) 0.064(2) Uiso 0.1022(10) 1 d G U P C -3
C24Q C 0.3971(9) 0.5034(14) 0.9668(10) 0.064(2) Uiso 0.1022(10) 1 d G U P C -3
C25Q C 0.3963(9) 0.6142(14) 0.9735(11) 0.064(2) Uiso 0.1022(10) 1 d G U P C -3
C26Q C 0.2796(9) 0.7406(14) 0.9029(13) 0.064(2) Uiso 0.1022(10) 1 d G U P C -3
C27Q C 0.0933(9) 0.7874(18) 0.7870(16) 0.064(2) Uiso 0.1022(10) 1 d G U P C -3
H27Q H 0.067355 0.887442 0.771210 0.077 Uiso 0.1022(10) 1 calc R U P C -3
C28Q C 0.0819(11) 0.7795(18) 0.6660(16) 0.064(2) Uiso 0.1022(10) 1 d G U P C -3
H28A H 0.136549 0.684494 0.665320 0.077 Uiso 0.1022(10) 1 calc R U P C -3
H28B H 0.095500 0.853331 0.591598 0.077 Uiso 0.1022(10) 1 calc R U P C -3
C29Q C -0.0687(11) 0.815(2) 0.6968(19) 0.064(2) Uiso 0.1022(10) 1 d G U P C -3
H29A H -0.099439 0.758041 0.681459 0.077 Uiso 0.1022(10) 1 calc R U P C -3
H29B H -0.130535 0.916918 0.660990 0.077 Uiso 0.1022(10) 1 calc R U P C -3
C30Q C -0.0265(9) 0.755(2) 0.8354(18) 0.064(2) Uiso 0.1022(10) 1 d G U P C -3
H30A H -0.090490 0.812377 0.879826 0.077 Uiso 0.1022(10) 1 calc R U P C -3
H30B H -0.002532 0.653625 0.882507 0.077 Uiso 0.1022(10) 1 calc R U P C -3
C31Q C 0.7690(11) 0.4255(14) 1.1043(9) 0.064(2) Uiso 0.1022(10) 1 d G U P C -3
C32Q C 0.6653(9) 0.4865(12) 1.0054(9) 0.064(2) Uiso 0.1022(10) 1 d G U P C -3
C33Q C 0.6662(9) 0.3612(11) 0.9991(8) 0.064(2) Uiso 0.1022(10) 1 d G U P C -3
C34Q C 0.7700(11) 0.2360(12) 1.0944(9) 0.064(2) Uiso 0.1022(10) 1 d G U P C -3
C35Q C 0.9302(13) 0.1885(16) 1.2383(10) 0.064(2) Uiso 0.1022(10) 1 d G U P C -3
H35Q H 0.953224 0.087915 1.258683 0.077 Uiso 0.1022(10) 1 calc R U P C -3
C36Q C 0.9177(15) 0.209(2) 1.3581(10) 0.064(2) Uiso 0.1022(10) 1 d G U P C -3
H36A H 0.863013 0.307933 1.349519 0.077 Uiso 0.1022(10) 1 calc R U P C -3
H36B H 0.891554 0.142902 1.429762 0.077 Uiso 0.1022(10) 1 calc R U P C -3
C37Q C 1.0688(15) 0.163(2) 1.3494(12) 0.064(2) Uiso 0.1022(10) 1 d G U P C -3
H37A H 1.123580 0.060589 1.395164 0.077 Uiso 0.1022(10) 1 calc R U P C -3
H37B H 1.095746 0.220022 1.368901 0.077 Uiso 0.1022(10) 1 calc R U P C -3
C38Q C 1.0572(12) 0.2085(18) 1.2095(12) 0.064(2) Uiso 0.1022(10) 1 d G U P C -3
H38A H 1.042277 0.307311 1.158596 0.077 Uiso 0.1022(10) 1 calc R U P C -3
H38B H 1.129784 0.141979 1.177562 0.077 Uiso 0.1022(10) 1 calc R U P C -3
Br1P Br 0.8003(2) 0.8051(2) 0.6497(2) 0.0786(8) Uani 0.432(2) 1 d . U P D -2
S1P S 0.979(2) 0.3949(19) 0.4459(13) 0.058(3) Uani 0.2158(10) 1 d . U P D -2
S2P S 1.0078(17) 0.6545(18) 0.4596(11) 0.046(3) Uani 0.2158(10) 1 d . U P D -2
O1P O 0.717(5) 0.532(4) 0.352(4) 0.076(3) Uani 0.2158(10) 1 d D U P D -2
O2P O 0.732(7) 0.891(3) 0.391(5) 0.084(4) Uani 0.2158(10) 1 d D U P D -2
N1P N 0.702(3) 0.735(3) 0.345(2) 0.062(3) Uani 0.2158(10) 1 d D U P D -2
C15P C 0.741(3) 0.592(3) 0.396(3) 0.064(3) Uani 0.2158(10) 1 d D U P D -2
C16P C 0.829(3) 0.528(2) 0.509(2) 0.059(2) Uani 0.2158(10) 1 d D U P D -2
C17P C 0.845(3) 0.638(3) 0.510(2) 0.058(2) Uani 0.2158(10) 1 d D U P D -2
C18P C 0.752(3) 0.774(2) 0.411(3) 0.061(3) Uani 0.2158(10) 1 d D U P D -2
C19P C 0.595(3) 0.850(3) 0.259(3) 0.063(4) Uani 0.2158(10) 1 d D U P D -2
H19P H 0.595148 0.943094 0.235384 0.075 Uiso 0.2158(10) 1 calc R U P D -2
C20P C 0.591(3) 0.826(6) 0.146(3) 0.064(6) Uani 0.2158(10) 1 d D U P D -2
H20A H 0.641868 0.726337 0.155952 0.077 Uiso 0.2158(10) 1 calc R U P D -2
H20B H 0.614118 0.889698 0.068730 0.077 Uiso 0.2158(10) 1 calc R U P D -2
C21P C 0.438(3) 0.876(6) 0.165(4) 0.066(6) Uani 0.2158(10) 1 d D U P D -2
H21A H 0.382414 0.973963 0.108760 0.079 Uiso 0.2158(10) 1 calc R U P D -2
H21B H 0.407218 0.809641 0.166645 0.079 Uiso 0.2158(10) 1 calc R U P D -2
C22P C 0.456(3) 0.861(6) 0.291(3) 0.065(5) Uani 0.2158(10) 1 d D U P D -2
H22A H 0.394071 0.945552 0.307286 0.078 Uiso 0.2158(10) 1 calc R U P D -2
H22B H 0.455057 0.774270 0.357901 0.078 Uiso 0.2158(10) 1 calc R U P D -2
C1P C 0.7928(16) 0.6516(17) 0.6334(13) 0.0593(19) Uani 0.432(2) 1 d . U P D -2
C2P C 0.8788(17) 0.5098(18) 0.7269(16) 0.064(2) Uani 0.432(2) 1 d . U P D -2
C3P C 0.977(2) 0.482(2) 0.8065(17) 0.068(3) Uani 0.432(2) 1 d . U P D -2
H3P H 0.986066 0.555476 0.811512 0.082 Uiso 0.432(2) 1 calc R U P D -2
C4P C 1.062(2) 0.326(3) 0.880(2) 0.068(3) Uani 0.432(2) 1 d . U P D -2
H4P H 1.126029 0.300577 0.935297 0.082 Uiso 0.432(2) 1 calc R U P D -2
C5P C 1.052(3) 0.220(2) 0.8716(19) 0.066(3) Uani 0.432(2) 1 d . U P D -2
H5P H 1.111201 0.123931 0.914625 0.079 Uiso 0.432(2) 1 calc R U P D -2
C6P C 0.954(2) 0.257(2) 0.7997(18) 0.071(3) Uani 0.432(2) 1 d . U P D -2
H6P H 0.938495 0.184345 0.799919 0.085 Uiso 0.432(2) 1 calc R U P D -2
C7P C 0.8740(18) 0.3980(18) 0.7253(16) 0.064(2) Uani 0.432(2) 1 d . U P D -2
C8P C 0.7765(15) 0.4429(17) 0.6259(14) 0.060(2) Uani 0.432(2) 1 d . U P D -2
H8P H 0.770685 0.362562 0.622802 0.072 Uiso 0.432(2) 1 calc R U P D -2
C9P C 0.6484(10) 0.5540(11) 0.6410(12) 0.060(2) Uani 0.432(2) 1 d G U P D -2
C10P C 0.5290(13) 0.5540(14) 0.6363(15) 0.064(3) Uani 0.432(2) 1 d G U P D -2
H10P H 0.528555 0.473839 0.636049 0.077 Uiso 0.432(2) 1 calc R U P D -2
C11P C 0.4101(10) 0.6713(16) 0.632(2) 0.071(4) Uani 0.432(2) 1 d G U P D -2
H11P H 0.328458 0.671261 0.628691 0.085 Uiso 0.432(2) 1 calc R U P D -2
C12P C 0.4107(10) 0.7886(13) 0.632(2) 0.069(4) Uani 0.432(2) 1 d G U P D -2
H12P H 0.329463 0.868712 0.629287 0.083 Uiso 0.432(2) 1 calc R U P D -2
C13P C 0.5302(13) 0.7886(11) 0.6370(15) 0.068(4) Uani 0.432(2) 1 d G U P D -2
H13P H 0.530565 0.868742 0.637240 0.081 Uiso 0.432(2) 1 calc R U P D -2
C14P C 0.6490(10) 0.6713(13) 0.6414(13) 0.059(2) Uani 0.432(2) 1 d G U P D -2
O3P O 1.305(3) 0.453(3) 0.630(2) 0.035(5) Uani 0.2158(10) 1 d D U P D -2
O4P O 1.247(3) 0.109(3) 0.600(2) 0.051(5) Uani 0.2158(10) 1 d D U P D -2
N2P N 1.309(3) 0.253(2) 0.635(2) 0.041(3) Uani 0.2158(10) 1 d D U P D -2
C23P C 1.258(3) 0.395(2) 0.6042(18) 0.042(4) Uani 0.2158(10) 1 d D U P D -2
C24P C 1.129(2) 0.468(3) 0.5298(15) 0.045(3) Uani 0.2158(10) 1 d D U P D -2
C25P C 1.113(2) 0.362(3) 0.5215(15) 0.047(3) Uani 0.2158(10) 1 d D U P D -2
C26P C 1.230(3) 0.222(2) 0.5900(19) 0.043(4) Uani 0.2158(10) 1 d D U P D -2
C27P C 1.422(4) 0.178(5) 0.710(3) 0.048(4) Uani 0.2158(10) 1 d D U P D -2
H27P H 1.444200 0.076007 0.737296 0.057 Uiso 0.2158(10) 1 calc R U P D -2
C28P C 1.436(3) 0.189(4) 0.828(3) 0.048(5) Uani 0.2158(10) 1 d D U P D -2
H28C H 1.414332 0.123391 0.903913 0.058 Uiso 0.2158(10) 1 calc R U P D -2
H28D H 1.391317 0.286740 0.823671 0.058 Uiso 0.2158(10) 1 calc R U P D -2
C29P C 1.589(3) 0.135(4) 0.800(3) 0.051(5) Uani 0.2158(10) 1 d D U P D -2
H29C H 1.629279 0.186229 0.811424 0.061 Uiso 0.2158(10) 1 calc R U P D -2
H29D H 1.641719 0.030946 0.842552 0.061 Uiso 0.2158(10) 1 calc R U P D -2
C30P C 1.553(4) 0.184(5) 0.668(3) 0.051(5) Uani 0.2158(10) 1 d D U P D -2
H30C H 1.543636 0.280712 0.615357 0.061 Uiso 0.2158(10) 1 calc R U P D -2
H30D H 1.612631 0.116558 0.631587 0.061 Uiso 0.2158(10) 1 calc R U P D -2
O1R O 0.7033(18) 0.5101(17) 0.3934(14) 0.076(3) Uani 0.568(2) 1 d D U P D 1
O2R O 0.743(2) 0.8849(16) 0.3729(17) 0.084(4) Uani 0.568(2) 1 d D U P D 1
N1R N 0.6901(15) 0.7229(14) 0.3669(13) 0.082(3) Uani 0.568(2) 1 d D U P D 1
C15R C 0.7480(16) 0.5785(16) 0.4052(12) 0.081(3) Uani 0.568(2) 1 d D U P D 1
C16R C 0.8827(15) 0.5151(17) 0.4673(10) 0.084(3) Uani 0.568(2) 1 d D U P D 1
C17R C 0.8949(14) 0.6299(18) 0.4613(8) 0.083(3) Uani 0.568(2) 1 d D U P D 1
C18R C 0.7710(16) 0.7640(17) 0.3966(13) 0.080(3) Uani 0.568(2) 1 d D U P D 1
C19R C 0.579(2) 0.843(2) 0.289(2) 0.091(4) Uani 0.568(2) 1 d D U P D 1
H19R H 0.569786 0.932411 0.287678 0.109 Uiso 0.568(2) 1 calc R U P D 1
C20R C 0.576(2) 0.859(2) 0.1569(19) 0.092(5) Uani 0.568(2) 1 d D U P D 1
H20C H 0.623081 0.767892 0.147426 0.110 Uiso 0.568(2) 1 calc R U P D 1
H20D H 0.603956 0.929929 0.094612 0.110 Uiso 0.568(2) 1 calc R U P D 1
C21R C 0.422(2) 0.914(2) 0.169(2) 0.093(5) Uani 0.568(2) 1 d D U P D 1
H21C H 0.370856 1.018207 0.135824 0.112 Uiso 0.568(2) 1 calc R U P D 1
H21D H 0.385472 0.871718 0.139638 0.112 Uiso 0.568(2) 1 calc R U P D 1
C22R C 0.444(2) 0.844(4) 0.3071(19) 0.094(5) Uani 0.568(2) 1 d D U P D 1
H22C H 0.380090 0.904282 0.349234 0.112 Uiso 0.568(2) 1 calc R U P D 1
H22D H 0.447921 0.748613 0.346033 0.112 Uiso 0.568(2) 1 calc R U P D 1
S1R S 1.0125(7) 0.6390(8) 0.5084(6) 0.065(2) Uani 0.568(2) 1 d . U P D 1
S2R S 0.5292(4) 0.6287(4) 1.0157(3) 0.0964(12) Uani 0.796(2) 1 d . . P C 1
O3R O 0.1934(10) 0.5707(18) 0.8606(9) 0.155(6) Uani 0.796(2) 1 d . . P C 1
O4R O 0.2696(14) 0.8957(9) 0.9011(8) 0.152(6) Uani 0.796(2) 1 d . . P C 1
N2R N 0.2053(12) 0.7774(16) 0.8604(11) 0.124(5) Uani 0.796(2) 1 d . . P C 1
C23R C 0.2385(14) 0.635(3) 0.8837(11) 0.124(7) Uani 0.796(2) 1 d . . P C 1
C24R C 0.3721(11) 0.5424(13) 0.9544(10) 0.087(3) Uani 0.796(2) 1 d D . P C 1
C25R C 0.3947(12) 0.6464(11) 0.9588(10) 0.088(3) Uani 0.796(2) 1 d D . P C 1
C26R C 0.2901(16) 0.7827(15) 0.9074(11) 0.106(5) Uani 0.796(2) 1 d . . P C 1
C27R C 0.0916(14) 0.891(3) 0.7811(13) 0.251(19) Uani 0.796(2) 1 d . . P C 1
H27R H 0.091650 0.976336 0.778705 0.301 Uiso 0.796(2) 1 calc R U P C 1
C28R C 0.0677(9) 0.9323(13) 0.6587(8) 0.080(3) Uani 0.796(2) 1 d . . P C 1
H28E H 0.091685 0.852381 0.637014 0.096 Uiso 0.796(2) 1 calc R U P C 1
H28F H 0.106985 0.995211 0.601296 0.096 Uiso 0.796(2) 1 calc R U P C 1
C29R C -0.0796(9) 1.0101(11) 0.6773(9) 0.075(3) Uani 0.796(2) 1 d . . P C 1
H29E H -0.135975 0.993721 0.640687 0.090 Uiso 0.796(2) 1 calc R U P C 1
H29F H -0.111978 1.112207 0.654769 0.090 Uiso 0.796(2) 1 calc R U P C 1
C30R C -0.0520(8) 0.9185(12) 0.8131(8) 0.078(3) Uani 0.796(2) 1 d . . P C 1
H30E H -0.093564 0.971437 0.865499 0.094 Uiso 0.796(2) 1 calc R U P C 1
H30F H -0.067873 0.834114 0.843660 0.094 Uiso 0.796(2) 1 calc R U P C 1
C1R C 0.753(2) 0.622(2) 0.754(2) 0.075(3) Uani 0.364(2) 1 d . U P E 1
H1R H 0.761539 0.702307 0.745417 0.090 Uiso 0.0203(19) 1 calc R U P B 1
C2R C 0.639(2) 0.643(2) 0.718(2) 0.071(3) Uani 0.364(2) 1 d . U P E 1
C3R C 0.528(3) 0.784(3) 0.668(3) 0.069(4) Uani 0.364(2) 1 d . U P E 1
H3R H 0.534201 0.860095 0.669581 0.083 Uiso 0.364(2) 1 calc R U P E 1
C4R C 0.427(3) 0.809(3) 0.625(3) 0.074(4) Uani 0.364(2) 1 d . U P E 1
H4R H 0.360116 0.903636 0.591711 0.088 Uiso 0.364(2) 1 calc R U P E 1
C5R C 0.409(3) 0.695(3) 0.625(3) 0.074(4) Uani 0.364(2) 1 d . U P E 1
H5R H 0.328134 0.714279 0.597102 0.088 Uiso 0.364(2) 1 calc R U P E 1
C6R C 0.512(3) 0.558(3) 0.667(3) 0.072(4) Uani 0.364(2) 1 d . U P E 1
H6R H 0.502008 0.483817 0.664997 0.086 Uiso 0.364(2) 1 calc R U P E 1
C7R C 0.630(2) 0.527(2) 0.713(2) 0.069(3) Uani 0.364(2) 1 d . U P E 1
C8R C 0.740(2) 0.398(2) 0.756(2) 0.072(3) Uani 0.364(2) 1 d . U P E 1
H8R H 0.737680 0.320085 0.752942 0.086 Uiso 0.344(2) 1 calc R U P A 1
C9R C 0.851(2) 0.374(2) 0.801(2) 0.072(3) Uani 0.364(2) 1 d . U P E 1
C10R C 0.991(3) 0.214(3) 0.870(3) 0.077(4) Uani 0.364(2) 1 d . U P E 1
H10R H 0.992948 0.123798 0.896010 0.093 Uiso 0.364(2) 1 calc R U P E 1
C11R C 1.089(3) 0.228(4) 0.884(2) 0.075(4) Uani 0.364(2) 1 d . U P E 1
H11R H 1.173852 0.149992 0.892554 0.090 Uiso 0.364(2) 1 calc R U P E 1
C12R C 1.086(3) 0.347(3) 0.888(3) 0.074(4) Uani 0.364(2) 1 d . U P E 1
H12R H 1.161513 0.345682 0.909492 0.089 Uiso 0.364(2) 1 calc R U P E 1
C13R C 0.984(3) 0.447(3) 0.863(2) 0.075(3) Uani 0.364(2) 1 d . U P E 1
H13R H 0.979266 0.518561 0.882546 0.089 Uiso 0.364(2) 1 calc R U P E 1
C14R C 0.859(2) 0.488(3) 0.805(2) 0.074(3) Uani 0.364(2) 1 d . U P E 1

loop_
_atom_site_aniso_label
_atom_site_aniso_U_11
_atom_site_aniso_U_22
_atom_site_aniso_U_33
_atom_site_aniso_U_23
_atom_site_aniso_U_13
_atom_site_aniso_U_12
Br1R 0.0833(17) 0.0831(17) 0.139(3) -0.0616(17) 0.0182(17) -0.0510(15)
Br2R 0.078(10) 0.075(10) 0.081(11) -0.053(9) 0.028(9) -0.040(9)
Br1Q 0.105(3) 0.092(3) 0.085(3) -0.050(2) 0.021(2) -0.066(3)
Br1P 0.0881(13) 0.0778(13) 0.0940(16) -0.0463(10) 0.0181(11) -0.0505(11)
S1P 0.069(5) 0.064(5) 0.048(5) -0.025(4) 0.009(4) -0.036(4)
S2P 0.052(4) 0.052(4) 0.036(5) -0.013(4) 0.013(4) -0.032(3)
O1P 0.078(6) 0.090(6) 0.071(7) -0.035(6) 0.013(6) -0.048(5)
O2P 0.093(7) 0.069(3) 0.079(8) -0.023(4) 0.003(6) -0.036(3)
N1P 0.053(6) 0.074(4) 0.052(5) -0.025(4) 0.022(4) -0.032(4)
C15P 0.058(6) 0.075(4) 0.057(4) -0.027(4) 0.015(5) -0.034(4)
C16P 0.059(4) 0.066(3) 0.056(4) -0.025(3) 0.017(3) -0.035(3)
C17P 0.056(4) 0.063(3) 0.052(3) -0.022(3) 0.018(3) -0.034(3)
C18P 0.054(6) 0.067(3) 0.051(4) -0.022(3) 0.021(4) -0.030(3)
C19P 0.053(7) 0.075(7) 0.051(7) -0.024(5) 0.022(5) -0.032(6)
C20P 0.055(9) 0.077(10) 0.054(7) -0.026(7) 0.020(6) -0.033(8)
C21P 0.055(9) 0.078(11) 0.055(9) -0.022(8) 0.019(7) -0.033(8)
C22P 0.053(7) 0.075(10) 0.054(8) -0.021(7) 0.021(6) -0.032(7)
C1P 0.062(4) 0.067(4) 0.053(4) -0.024(3) 0.017(3) -0.039(3)
C2P 0.070(5) 0.069(4) 0.054(4) -0.021(3) 0.012(4) -0.040(3)
C3P 0.082(6) 0.070(5) 0.054(5) -0.014(4) 0.007(5) -0.047(5)
C4P 0.087(7) 0.071(6) 0.046(6) -0.011(4) 0.008(5) -0.048(5)
C5P 0.078(7) 0.070(5) 0.049(6) -0.013(5) 0.015(5) -0.048(5)
C6P 0.081(6) 0.070(4) 0.062(6) -0.024(4) 0.008(5) -0.040(4)
C7P 0.070(5) 0.069(4) 0.057(4) -0.023(3) 0.016(4) -0.040(3)
C8P 0.063(4) 0.063(4) 0.058(4) -0.026(3) 0.019(3) -0.036(3)
C9P 0.063(3) 0.066(4) 0.064(5) -0.034(4) 0.022(3) -0.039(3)
C10P 0.062(4) 0.073(6) 0.076(8) -0.045(5) 0.025(4) -0.038(4)
C11P 0.064(4) 0.075(6) 0.080(8) -0.044(6) 0.026(5) -0.033(4)
C12P 0.062(4) 0.069(6) 0.076(8) -0.038(6) 0.028(5) -0.032(4)
C13P 0.065(4) 0.069(5) 0.071(8) -0.036(5) 0.025(5) -0.033(4)
C14P 0.061(3) 0.065(4) 0.061(5) -0.032(4) 0.021(3) -0.037(3)
O3P 0.048(9) 0.030(7) 0.031(10) -0.015(7) 0.011(7) -0.021(6)
O4P 0.058(10) 0.047(5) 0.065(12) -0.038(6) 0.008(9) -0.024(5)
N2P 0.054(5) 0.040(5) 0.041(7) -0.025(4) 0.012(5) -0.025(4)
C23P 0.056(6) 0.040(5) 0.041(7) -0.025(4) 0.010(5) -0.026(4)
C24P 0.059(4) 0.044(4) 0.041(6) -0.024(4) 0.007(5) -0.027(4)
C25P 0.061(5) 0.047(5) 0.045(6) -0.026(4) 0.006(5) -0.028(4)
C26P 0.059(6) 0.044(5) 0.042(7) -0.030(4) 0.012(5) -0.027(4)
C27P 0.052(6) 0.052(7) 0.041(7) -0.020(5) 0.011(5) -0.027(5)
C28P 0.050(8) 0.059(9) 0.038(7) -0.018(7) 0.012(6) -0.030(7)
C29P 0.050(8) 0.060(10) 0.039(8) -0.016(7) 0.012(6) -0.030(7)
C30P 0.051(6) 0.058(9) 0.039(8) -0.018(7) 0.012(6) -0.027(6)
O1R 0.078(6) 0.090(6) 0.071(7) -0.035(6) 0.013(6) -0.048(5)
O2R 0.093(7) 0.069(3) 0.079(8) -0.023(4) 0.003(6) -0.036(3)
N1R 0.072(5) 0.079(4) 0.089(6) -0.033(4) 0.008(5) -0.034(4)
C15R 0.077(5) 0.080(4) 0.088(7) -0.035(4) 0.000(5) -0.037(4)
C16R 0.084(5) 0.073(4) 0.098(7) -0.029(5) -0.009(5) -0.038(4)
C17R 0.082(5) 0.072(4) 0.098(6) -0.029(5) -0.002(4) -0.040(3)
C18R 0.079(5) 0.072(3) 0.085(7) -0.029(4) 0.008(5) -0.036(3)
C19R 0.074(5) 0.086(6) 0.096(7) -0.030(5) 0.004(5) -0.031(5)
C20R 0.074(6) 0.088(9) 0.095(7) -0.028(6) 0.002(5) -0.031(6)
C21R 0.074(6) 0.088(9) 0.098(8) -0.030(7) 0.003(5) -0.029(6)
C22R 0.071(5) 0.088(9) 0.097(8) -0.027(7) 0.004(5) -0.029(6)
S1R 0.059(3) 0.070(4) 0.081(6) -0.041(5) 0.026(5) -0.040(3)
S2R 0.121(3) 0.080(2) 0.120(3) -0.053(2) 0.000(2) -0.0558(19)
O3R 0.095(6) 0.332(19) 0.115(7) -0.122(9) 0.032(5) -0.134(10)
O4R 0.222(13) 0.058(5) 0.093(6) -0.034(4) 0.014(7) -0.003(6)
N2R 0.078(7) 0.127(11) 0.096(8) -0.045(7) 0.024(6) -0.003(7)
C23R 0.082(8) 0.29(2) 0.060(7) -0.097(11) 0.044(6) -0.117(13)
C24R 0.070(6) 0.110(9) 0.093(7) -0.056(6) -0.006(5) -0.034(6)
C25R 0.091(7) 0.072(7) 0.099(8) -0.039(6) -0.027(6) -0.020(6)
C26R 0.110(10) 0.084(9) 0.080(8) -0.039(6) -0.025(7) 0.004(8)
C27R 0.066(8) 0.37(3) 0.066(8) -0.032(13) -0.006(7) 0.033(13)
C28R 0.052(5) 0.108(8) 0.062(5) -0.011(5) -0.001(4) -0.043(5)
C29R 0.052(5) 0.075(6) 0.087(6) -0.018(5) -0.007(4) -0.032(5)
C30R 0.043(4) 0.096(7) 0.066(6) -0.022(5) 0.004(4) -0.022(5)
C1R 0.073(5) 0.080(4) 0.099(6) -0.058(5) 0.024(5) -0.044(4)
C2R 0.070(5) 0.076(5) 0.090(7) -0.052(5) 0.028(5) -0.044(4)
C3R 0.070(5) 0.075(5) 0.081(8) -0.048(5) 0.035(5) -0.044(4)
C4R 0.073(5) 0.077(6) 0.083(9) -0.036(6) 0.030(5) -0.049(5)
C5R 0.069(6) 0.080(6) 0.087(9) -0.042(6) 0.029(6) -0.047(4)
C6R 0.072(5) 0.080(6) 0.086(8) -0.048(6) 0.025(5) -0.047(4)
C7R 0.069(5) 0.074(5) 0.087(7) -0.047(5) 0.026(5) -0.044(4)
C8R 0.071(5) 0.075(5) 0.084(7) -0.046(5) 0.029(5) -0.041(4)
C9R 0.071(5) 0.077(5) 0.080(7) -0.044(5) 0.029(5) -0.042(4)
C10R 0.077(6) 0.081(5) 0.076(8) -0.033(6) 0.024(6) -0.045(4)
C11R 0.080(6) 0.087(7) 0.057(8) -0.023(6) 0.024(6) -0.052(5)
C12R 0.076(5) 0.089(7) 0.060(8) -0.025(6) 0.030(6) -0.055(5)
C13R 0.074(5) 0.088(7) 0.070(8) -0.029(6) 0.030(5) -0.057(5)
C14R 0.072(5) 0.083(5) 0.084(7) -0.050(5) 0.028(5) -0.043(4)

loop_
_atom_type_symbol
_atom_type_description
_atom_type_scat_dispersion_real
_atom_type_scat_dispersion_imag
_atom_type_scat_source
C C 0.0033 0.0016 'International Tables Vol C Tables 4.2.6.8 and 6.1.1.4'
H H 0.0000 0.0000 'International Tables Vol C Tables 4.2.6.8 and 6.1.1.4'
Br Br -0.2901 2.4595 'International Tables Vol C Tables 4.2.6.8 and 6.1.1.4'
N N 0.0061 0.0033 'International Tables Vol C Tables 4.2.6.8 and 6.1.1.4'
O O 0.0106 0.0060 'International Tables Vol C Tables 4.2.6.8 and 6.1.1.4'
S S 0.1246 0.1234 'International Tables Vol C Tables 4.2.6.8 and 6.1.1.4'

loop_
_exptl_crystal_face_index_h
_exptl_crystal_face_index_k
_exptl_crystal_face_index_l
_exptl_crystal_face_perp_dist
-1.00 0.00 1.00 0.1340
1.00 0.00 -1.00 0.1070
0.00 1.00 0.00 0.0310
0.00 -1.00 0.00 0.0330
1.00 1.00 1.00 0.0300
-1.00 -1.00 -1.00 0.0440
-2.00 -1.00 -2.00 0.0470
1.00 0.00 1.00 0.0220
-1.00 0.00 -1.00 0.0480
1.00 -2.00 1.00 0.0250

loop_
_geom_angle_atom_site_label_1
_geom_angle_atom_site_label_2
_geom_angle_atom_site_label_3
_geom_angle
_geom_angle_site_symmetry_1
_geom_angle_site_symmetry_3
_geom_angle_publ_flag
C2Q C1Q Br1Q 108.1(4) . . ?
C2Q C1Q C14Q 108.4 . . ?
C2Q C1Q C32Q 106.4 . . ?
C14Q C1Q Br1Q 112.3(4) . . ?
C14Q C1Q C32Q 106.5 . . ?
C32Q C1Q Br1Q 114.8(5) . . ?
C25Q S2Q C32Q 98.9 . . ?
C24Q S3Q C33Q 100.0 . . ?
C23Q N2Q C26Q 111.6 . . ?
C23Q N2Q C27Q 124.8 . . ?
C26Q N2Q C27Q 123.5 . . ?
C31Q N3Q C34Q 113.2 . . ?
C31Q N3Q C35Q 123.3 . . ?
C34Q N3Q C35Q 123.5 . . ?
C3Q C2Q C1Q 127.3 . . ?
C7Q C2Q C1Q 111.8 . . ?
C7Q C2Q C3Q 120.8 . . ?
C2Q C3Q H3Q 120.4 . . ?
C4Q C3Q C2Q 119.2 . . ?
C4Q C3Q H3Q 120.4 . . ?
C3Q C4Q H4Q 120.0 . . ?
C3Q C4Q C5Q 119.9 . . ?
C5Q C4Q H4Q 120.0 . . ?
C4Q C5Q H5Q 119.5 . . ?
C4Q C5Q C6Q 120.9 . . ?
C6Q C5Q H5Q 119.5 . . ?
C5Q C6Q H6Q 120.4 . . ?
C7Q C6Q C5Q 119.3 . . ?
C7Q C6Q H6Q 120.4 . . ?
C2Q C7Q C8Q 114.3 . . ?
C6Q C7Q C2Q 119.9 . . ?
C6Q C7Q C8Q 125.8 . . ?
C7Q C8Q H8Q 112.0 . . ?
C7Q C8Q C33Q 104.3 . . ?
C9Q C8Q C7Q 109.0 . . ?
C9Q C8Q H8Q 112.0 . . ?
C9Q C8Q C33Q 107.1 . . ?
C33Q C8Q H8Q 112.0 . . ?
C10Q C9Q C8Q 126.5 . . ?
C14Q C9Q C8Q 111.7 . . ?
C14Q C9Q C10Q 121.7 . . ?
C9Q C10Q H10Q 120.1 . . ?
C11Q C10Q C9Q 119.8 . . ?
C11Q C10Q H10Q 120.1 . . ?
C10Q C11Q H11Q 120.8 . . ?
C10Q C11Q C12Q 118.5 . . ?
C12Q C11Q H11Q 120.8 . . ?
C11Q C12Q H12Q 119.1 . . ?
C11Q C12Q C13Q 121.8 . . ?
C13Q C12Q H12Q 119.1 . . ?
C12Q C13Q H13Q 120.1 . . ?
C14Q C13Q C12Q 119.9 . . ?
C14Q C13Q H13Q 120.1 . . ?
C9Q C14Q C1Q 114.0 . . ?
C13Q C14Q C1Q 127.5 . . ?
C13Q C14Q C9Q 118.3 . . ?
O3Q C23Q N2Q 125.9 . . ?
O3Q C23Q C24Q 129.7 . . ?
N2Q C23Q C24Q 104.4 . . ?
C23Q C24Q S3Q 125.7 . . ?
C25Q C24Q S3Q 123.8 . . ?
C25Q C24Q C23Q 110.4 . . ?
C24Q C25Q S2Q 126.8 . . ?
C24Q C25Q C26Q 106.6 . . ?
C26Q C25Q S2Q 126.6 . . ?
O4Q C26Q N2Q 125.4 . . ?
O4Q C26Q C25Q 127.6 . . ?
N2Q C26Q C25Q 107.0 . . ?
N2Q C27Q H27Q 109.5 . . ?
N2Q C27Q C28Q 119.4 . . ?
N2Q C27Q C30Q 118.4 . . ?
C28Q C27Q H27Q 109.5 . . ?
C30Q C27Q H27Q 109.5 . . ?
C30Q C27Q C28Q 88.9 . . ?
C27Q C28Q H28A 114.0 . . ?
C27Q C28Q H28B 114.0 . . ?
C27Q C28Q C29Q 87.7 . . ?
H28A C28Q H28B 111.2 . . ?
C29Q C28Q H28A 114.0 . . ?
C29Q C28Q H28B 114.0 . . ?
C28Q C29Q H29A 114.3 . . ?
C28Q C29Q H29B 114.3 . . ?
C28Q C29Q C30Q 86.1 . . ?
H29A C29Q H29B 111.5 . . ?
C30Q C29Q H29A 114.3 . . ?
C30Q C29Q H29B 114.3 . . ?
C27Q C30Q C29Q 87.9 . . ?
C27Q C30Q H30A 114.0 . . ?
C27Q C30Q H30B 114.0 . . ?
C29Q C30Q H30A 114.0 . . ?
C29Q C30Q H30B 114.0 . . ?
H30A C30Q H30B 111.2 . . ?
O5Q C31Q N3Q 125.2 . . ?
O5Q C31Q C32Q 127.5 . . ?
N3Q C31Q C32Q 107.3 . . ?
C1Q C32Q S2Q 109.3 . . ?
C31Q C32Q C1Q 109.4 . . ?
C31Q C32Q S2Q 104.5 . . ?
C33Q C32Q C1Q 108.1 . . ?
C33Q C32Q S2Q 118.7 . . ?
C33Q C32Q C31Q 106.5 . . ?
C8Q C33Q S3Q 105.6 . . ?
C32Q C33Q S3Q 120.5 . . ?
C32Q C33Q C8Q 111.1 . . ?
C32Q C33Q C34Q 102.9 . . ?
C34Q C33Q S3Q 106.6 . . ?
C34Q C33Q C8Q 109.9 . . ?
O6Q C34Q N3Q 125.2 . . ?
O6Q C34Q C33Q 124.6 . . ?
N3Q C34Q C33Q 110.2 . . ?
N3Q C35Q H35Q 109.7 . . ?
N3Q C35Q C36Q 119.6 . . ?
N3Q C35Q C38Q 117.8 . . ?
C36Q C35Q H35Q 109.7 . . ?
C38Q C35Q H35Q 109.7 . . ?
C38Q C35Q C36Q 88.8 . . ?
C35Q C36Q H36A 114.2 . . ?
C35Q C36Q H36B 114.2 . . ?
H36A C36Q H36B 111.4 . . ?
C37Q C36Q C35Q 86.7 . . ?
C37Q C36Q H36A 114.2 . . ?
C37Q C36Q H36B 114.2 . . ?
C36Q C37Q H37A 113.9 . . ?
C36Q C37Q H37B 113.9 . . ?
C36Q C37Q C38Q 88.3 . . ?
H37A C37Q H37B 111.1 . . ?
C38Q C37Q H37A 113.9 . . ?
C38Q C37Q H37B 113.9 . . ?
C35Q C38Q C37Q 86.9 . . ?
C35Q C38Q H38A 114.2 . . ?
C35Q C38Q H38B 114.2 . . ?
C37Q C38Q H38A 114.2 . . ?
C37Q C38Q H38B 114.2 . . ?
H38A C38Q H38B 111.3 . . ?
C25P S1P C16P 100.4(14) . . ?
C24P S2P C17P 100.3(13) . . ?
C15P N1P C18P 111.2(13) . . ?
C15P N1P C19P 130.6(19) . . ?
C18P N1P C19P 115.7(18) . . ?
O1P C15P N1P 123(2) . . ?
O1P C15P C16P 129(2) . . ?
N1P C15P C16P 107.0(13) . . ?
C15P C16P S1P 92(2) . . ?
C17P C16P S1P 117(2) . . ?
C17P C16P C15P 107.1(14) . . ?
C17P C16P C8P 117(2) . . ?
C8P C16P S1P 109.4(15) . . ?
C8P C16P C15P 111(2) . . ?
C16P C17P S2P 121(2) . . ?
C16P C17P C18P 106.4(14) . . ?
C16P C17P C1P 109(2) . . ?
C18P C17P S2P 99(2) . . ?
C18P C17P C1P 106(2) . . ?
C1P C17P S2P 113.3(15) . . ?
O2P C18P N1P 127(2) . . ?
O2P C18P C17P 125(2) . . ?
N1P C18P C17P 107.6(13) . . ?
N1P C19P H19P 111.3 . . ?
N1P C19P C20P 114(2) . . ?
N1P C19P C22P 118(2) . . ?
C20P C19P H19P 111.3 . . ?
C22P C19P H19P 111.3 . . ?
C22P C19P C20P 89.2(14) . . ?
C19P C20P H20A 114.0 . . ?
C19P C20P H20B 114.0 . . ?
C19P C20P C21P 88.0(13) . . ?
H20A C20P H20B 111.2 . . ?
C21P C20P H20A 114.0 . . ?
C21P C20P H20B 114.0 . . ?
C20P C21P H21A 113.9 . . ?
C20P C21P H21B 113.9 . . ?
H21A C21P H21B 111.1 . . ?
C22P C21P C20P 88.5(13) . . ?
C22P C21P H21A 113.9 . . ?
C22P C21P H21B 113.9 . . ?
C19P C22P C21P 91.2(13) . . ?
C19P C22P H22A 113.4 . . ?
C19P C22P H22B 113.4 . . ?
C21P C22P H22A 113.4 . . ?
C21P C22P H22B 113.4 . . ?
H22A C22P H22B 110.7 . . ?
C17P C1P Br1P 114.7(12) . . ?
C2P C1P Br1P 111.7(12) . . ?
C2P C1P C17P 103.6(15) . . ?
C2P C1P C14P 110.0(12) . . ?
C14P C1P Br1P 111.5(10) . . ?
C14P C1P C17P 104.9(14) . . ?
C3P C2P C1P 125.7(16) . . ?
C7P C2P C1P 115.2(15) . . ?
C7P C2P C3P 118.7(16) . . ?
C2P C3P H3P 123.1 . . ?
C2P C3P C4P 113.9(18) . . ?
C4P C3P H3P 123.1 . . ?
C3P C4P H4P 118.2 . . ?
C5P C4P C3P 123.6(19) . . ?
C5P C4P H4P 118.2 . . ?
C4P C5P H5P 121.0 . . ?
C4P C5P C6P 118(2) . . ?
C6P C5P H5P 121.0 . . ?
C5P C6P H6P 119.0 . . ?
C5P C6P C7P 122.0(19) . . ?
C7P C6P H6P 119.0 . . ?
C2P C7P C6P 123.6(17) . . ?
C2P C7P C8P 112.8(14) . . ?
C6P C7P C8P 123.5(16) . . ?
C16P C8P C7P 102.1(15) . . ?
C16P C8P H8P 114.5 . . ?
C7P C8P H8P 114.5 . . ?
C9P C8P C16P 102.2(15) . . ?
C9P C8P C7P 107.5(13) . . ?
C9P C8P H8P 114.5 . . ?
C10P C9P C8P 121.9(10) . . ?
C10P C9P C14P 120.0 . . ?
C14P C9P C8P 117.4(10) . . ?
C9P C10P H10P 120.0 . . ?
C11P C10P C9P 120.0 . . ?
C11P C10P H10P 120.0 . . ?
C10P C11P H11P 120.0 . . ?
C10P C11P C12P 120.0 . . ?
C12P C11P H11P 120.0 . . ?
C11P C12P H12P 120.0 . . ?
C11P C12P C13P 120.0 . . ?
C13P C12P H12P 120.0 . . ?
C12P C13P H13P 120.0 . . ?
C14P C13P C12P 120.0 . . ?
C14P C13P H13P 120.0 . . ?
C9P C14P C1P 110.0(9) . . ?
C13P C14P C1P 129.7(9) . . ?
C13P C14P C9P 120.0 . . ?
C23P N2P C26P 112.0(12) . . ?
C23P N2P C27P 110(2) . . ?
C26P N2P C27P 138(2) . . ?
O3P C23P N2P 126.9(16) . . ?
O3P C23P C24P 126.5(16) . . ?
N2P C23P C24P 106.6(12) . . ?
C23P C24P S2P 131.6(17) . . ?
C25P C24P S2P 121.0(17) . . ?
C25P C24P C23P 107.4(13) . . ?
C24P C25P S1P 123.5(18) . . ?
C24P C25P C26P 106.7(13) . . ?
C26P C25P S1P 129.7(18) . . ?
O4P C26P N2P 128.9(17) . . ?
O4P C26P C25P 123.8(18) . . ?
N2P C26P C25P 107.3(12) . . ?
N2P C27P H27P 104.4 . . ?
N2P C27P C28P 128(3) . . ?
N2P C27P C30P 124(3) . . ?
C28P C27P H27P 104.4 . . ?
C30P C27P H27P 104.4 . . ?
C30P C27P C28P 88.4(13) . . ?
C27P C28P H28C 114.3 . . ?
C27P C28P H28D 114.3 . . ?
C27P C28P C29P 86.3(12) . . ?
H28C C28P H28D 111.4 . . ?
C29P C28P H28C 114.3 . . ?
C29P C28P H28D 114.3 . . ?
C28P C29P H29C 114.0 . . ?
C28P C29P H29D 114.0 . . ?
H29C C29P H29D 111.2 . . ?
C30P C29P C28P 87.7(13) . . ?
C30P C29P H29C 114.0 . . ?
C30P C29P H29D 114.0 . . ?
C27P C30P C29P 89.5(14) . . ?
C27P C30P H30C 113.7 . . ?
C27P C30P H30D 113.7 . . ?
C29P C30P H30C 113.7 . . ?
C29P C30P H30D 113.7 . . ?
H30C C30P H30D 111.0 . . ?
C15R N1R C18R 110.6(10) . . ?
C15R N1R C19R 136.4(13) . . ?
C18R N1R C19R 112.2(13) . . ?
O1R C15R N1R 126.8(13) . . ?
O1R C15R C16R 124.8(13) . . ?
N1R C15R C16R 108.4(10) . . ?
C17R C16R C15R 105.9(10) . . ?
C17R C16R S1R 131.0(12) . 2_766 ?
S1R C16R C15R 120.8(12) 2_766 . ?
C16R C17R C18R 107.5(11) . . ?
C16R C17R S1R 131.7(12) . . ?
C18R C17R S1R 120.7(11) . . ?
O2R C18R N1R 123.7(13) . . ?
O2R C18R C17R 128.7(14) . . ?
N1R C18R C17R 107.6(10) . . ?
N1R C19R H19R 109.8 . . ?
N1R C19R C20R 117.3(16) . . ?
N1R C19R C22R 120.3(17) . . ?
C20R C19R H19R 109.8 . . ?
C22R C19R H19R 109.8 . . ?
C22R C19R C20R 88.1(11) . . ?
C19R C20R H20C 114.1 . . ?
C19R C20R H20D 114.1 . . ?
C19R C20R C21R 87.3(10) . . ?
H20C C20R H20D 111.3 . . ?
C21R C20R H20C 114.1 . . ?
C21R C20R H20D 114.1 . . ?
C20R C21R H21C 114.1 . . ?
C20R C21R H21D 114.1 . . ?
H21C C21R H21D 111.3 . . ?
C22R C21R C20R 87.3(10) . . ?
C22R C21R H21C 114.1 . . ?
C22R C21R H21D 114.1 . . ?
C19R C22R C21R 90.4(10) . . ?
C19R C22R H22C 113.6 . . ?
C19R C22R H22D 113.6 . . ?
C21R C22R H22C 113.6 . . ?
C21R C22R H22D 113.6 . . ?
H22C C22R H22D 110.8 . . ?
C16R S1R C17R 95.8(8) 2_766 . ?
C24R S2R C25R 98.7(5) 2_667 . ?
C23R N2R C27R 118(2) . . ?
C26R N2R C23R 111.6(12) . . ?
C26R N2R C27R 130(2) . . ?
O3R C23R N2R 138.5(18) . . ?
O3R C23R C24R 116.0(19) . . ?
N2R C23R C24R 105.4(11) . . ?
C23R C24R S2R 126.2(11) . 2_667 ?
C25R C24R S2R 131.8(9) . 2_667 ?
C25R C24R C23R 100.6(12) . . ?
C24R C25R S2R 129.1(9) . . ?
C24R C25R C26R 112.8(12) . . ?
C26R C25R S2R 118.1(11) . . ?
O4R C26R N2R 118.4(15) . . ?
O4R C26R C25R 132.3(17) . . ?
N2R C26R C25R 109.3(14) . . ?
N2R C27R H27R 101.5 . . ?
N2R C27R C30R 124.8(16) . . ?
C28R C27R N2R 131.2(16) . . ?
C28R C27R H27R 101.5 . . ?
C28R C27R C30R 91.6(12) . . ?
C30R C27R H27R 101.5 . . ?
C27R C28R H28E 113.7 . . ?
C27R C28R H28F 113.7 . . ?
C27R C28R C29R 89.8(9) . . ?
H28E C28R H28F 110.9 . . ?
C29R C28R H28E 113.7 . . ?
C29R C28R H28F 113.7 . . ?
C28R C29R H29E 114.1 . . ?
C28R C29R H29F 114.1 . . ?
C28R C29R C30R 87.2(7) . . ?
H29E C29R H29F 111.3 . . ?
C30R C29R H29E 114.1 . . ?
C30R C29R H29F 114.1 . . ?
C27R C30R C29R 85.0(8) . . ?
C27R C30R H30E 114.5 . . ?
C27R C30R H30F 114.5 . . ?
C29R C30R H30E 114.5 . . ?
C29R C30R H30F 114.5 . . ?
H30E C30R H30F 111.6 . . ?
C2R C1R H1R 118.8 . . ?
C2R C1R C14R 122(2) . . ?
C14R C1R H1R 118.8 . . ?
C1R C2R C3R 121(2) . . ?
C1R C2R C7R 120(2) . . ?
C7R C2R C3R 118(2) . . ?
C2R C3R H3R 118.0 . . ?
C4R C3R C2R 124(2) . . ?
C4R C3R H3R 118.0 . . ?
C3R C4R H4R 119.8 . . ?
C3R C4R C5R 120(2) . . ?
C5R C4R H4R 119.8 . . ?
C4R C5R H5R 120.4 . . ?
C6R C5R C4R 119(2) . . ?
C6R C5R H5R 120.4 . . ?
C5R C6R H6R 119.4 . . ?
C7R C6R C5R 121(2) . . ?
C7R C6R H6R 119.4 . . ?
C6R C7R C2R 117(2) . . ?
C8R C7R C2R 116(2) . . ?
C8R C7R C6R 127(2) . . ?
C7R C8R H8R 117.4 . . ?
C9R C8R C7R 125(2) . . ?
C9R C8R H8R 117.4 . . ?
C8R C9R C10R 130(2) . . ?
C8R C9R C14R 119(2) . . ?
C14R C9R C10R 111(2) . . ?
C9R C10R H10R 122.9 . . ?
C11R C10R C9R 114(2) . . ?
C11R C10R H10R 122.9 . . ?
C10R C11R H11R 116.4 . . ?
C10R C11R C12R 127(3) . . ?
C12R C11R H11R 116.4 . . ?
C11R C12R H12R 122.5 . . ?
C13R C12R C11R 115(3) . . ?
C13R C12R H12R 122.5 . . ?
C12R C13R H13R 113.2 . . ?
C12R C13R C14R 134(3) . . ?
C14R C13R H13R 113.2 . . ?
C1R C14R C9R 117(2) . . ?
C1R C14R C13R 128(2) . . ?
C9R C14R C13R 115(2) . . ?

loop_
_geom_bond_atom_site_label_1
_geom_bond_atom_site_label_2
_geom_bond_distance
_geom_bond_site_symmetry_2
_geom_bond_publ_flag
Br1Q C1Q 1.940(11) . ?
C1Q C2Q 1.4983 . ?
C1Q C14Q 1.5355 . ?
C1Q C32Q 1.5634 . ?
S2Q C25Q 1.7588 . ?
S2Q C32Q 1.8454 . ?
S3Q C24Q 1.7038 . ?
S3Q C33Q 1.8655 . ?
O3Q C23Q 1.2093 . ?
O4Q C26Q 1.1812 . ?
O5Q C31Q 1.2060 . ?
O6Q C34Q 1.1790 . ?
N2Q C23Q 1.3596 . ?
N2Q C26Q 1.4084 . ?
N2Q C27Q 1.4506 . ?
N3Q C31Q 1.3506 . ?
N3Q C34Q 1.3919 . ?
N3Q C35Q 1.4587 . ?
C2Q C3Q 1.3884 . ?
C2Q C7Q 1.3849 . ?
C3Q H3Q 0.9500 . ?
C3Q C4Q 1.3740 . ?
C4Q H4Q 0.9500 . ?
C4Q C5Q 1.3753 . ?
C5Q H5Q 0.9500 . ?
C5Q C6Q 1.3939 . ?
C6Q H6Q 0.9500 . ?
C6Q C7Q 1.3667 . ?
C7Q C8Q 1.5073 . ?
C8Q H8Q 1.0000 . ?
C8Q C9Q 1.4885 . ?
C8Q C33Q 1.5763 . ?
C9Q C10Q 1.4087 . ?
C9Q C14Q 1.3874 . ?
C10Q H10Q 0.9500 . ?
C10Q C11Q 1.3712 . ?
C11Q H11Q 0.9500 . ?
C11Q C12Q 1.3747 . ?
C12Q H12Q 0.9500 . ?
C12Q C13Q 1.4150 . ?
C13Q H13Q 0.9500 . ?
C13Q C14Q 1.3640 . ?
C23Q C24Q 1.5095 . ?
C24Q C25Q 1.3419 . ?
C25Q C26Q 1.4745 . ?
C27Q H27Q 1.0000 . ?
C27Q C28Q 1.5669 . ?
C27Q C30Q 1.5389 . ?
C28Q H28A 0.9900 . ?
C28Q H28B 0.9900 . ?
C28Q C29Q 1.5830 . ?
C29Q H29A 0.9900 . ?
C29Q H29B 0.9900 . ?
C29Q C30Q 1.6038 . ?
C30Q H30A 0.9900 . ?
C30Q H30B 0.9900 . ?
C31Q C32Q 1.5521 . ?
C32Q C33Q 1.5110 . ?
C33Q C34Q 1.5187 . ?
C35Q H35Q 1.0000 . ?
C35Q C36Q 1.5638 . ?
C35Q C38Q 1.5398 . ?
C36Q H36A 0.9900 . ?
C36Q H36B 0.9900 . ?
C36Q C37Q 1.5499 . ?
C37Q H37A 0.9900 . ?
C37Q H37B 0.9900 . ?
C37Q C38Q 1.5693 . ?
C38Q H38A 0.9900 . ?
C38Q H38B 0.9900 . ?
Br1P C1P 1.953(17) . ?
S1P C16P 1.99(4) . ?
S1P C25P 1.75(3) . ?
S2P C17P 1.93(3) . ?
S2P C24P 1.84(3) . ?
O1P C15P 1.217(11) . ?
O2P C18P 1.203(11) . ?
N1P C15P 1.374(12) . ?
N1P C18P 1.403(13) . ?
N1P C19P 1.45(2) . ?
C15P C16P 1.552(14) . ?
C16P C17P 1.398(12) . ?
C16P C8P 1.55(3) . ?
C17P C18P 1.529(13) . ?
C17P C1P 1.56(3) . ?
C19P H19P 1.0000 . ?
C19P C20P 1.561(15) . ?
C19P C22P 1.523(14) . ?
C20P H20A 0.9900 . ?
C20P H20B 0.9900 . ?
C20P C21P 1.576(14) . ?
C21P H21A 0.9900 . ?
C21P H21B 0.9900 . ?
C21P C22P 1.527(15) . ?
C22P H22A 0.9900 . ?
C22P H22B 0.9900 . ?
C1P C2P 1.50(2) . ?
C1P C14P 1.547(18) . ?
C2P C3P 1.47(3) . ?
C2P C7P 1.36(2) . ?
C3P H3P 0.9500 . ?
C3P C4P 1.52(3) . ?
C4P H4P 0.9500 . ?
C4P C5P 1.36(3) . ?
C5P H5P 0.9500 . ?
C5P C6P 1.36(3) . ?
C6P H6P 0.9500 . ?
C6P C7P 1.40(3) . ?
C7P C8P 1.56(2) . ?
C8P H8P 1.0000 . ?
C8P C9P 1.474(18) . ?
C9P C10P 1.3900 . ?
C9P C14P 1.3900 . ?
C10P H10P 0.9500 . ?
C10P C11P 1.3900 . ?
C11P H11P 0.9500 . ?
C11P C12P 1.3900 . ?
C12P H12P 0.9500 . ?
C12P C13P 1.3900 . ?
C13P H13P 0.9500 . ?
C13P C14P 1.3900 . ?
O3P C23P 1.217(11) . ?
O4P C26P 1.204(11) . ?
N2P C23P 1.374(12) . ?
N2P C26P 1.404(13) . ?
N2P C27P 1.41(4) . ?
C23P C24P 1.552(14) . ?
C24P C25P 1.398(12) . ?
C25P C26P 1.528(13) . ?
C27P H27P 1.0000 . ?
C27P C28P 1.561(15) . ?
C27P C30P 1.523(14) . ?
C28P H28C 0.9900 . ?
C28P H28D 0.9900 . ?
C28P C29P 1.576(14) . ?
C29P H29C 0.9900 . ?
C29P H29D 0.9900 . ?
C29P C30P 1.527(15) . ?
C30P H30C 0.9900 . ?
C30P H30D 0.9900 . ?
O1R C15R 1.215(11) . ?
O2R C18R 1.204(11) . ?
N1R C15R 1.373(11) . ?
N1R C18R 1.404(13) . ?
N1R C19R 1.450(19) . ?
C15R C16R 1.551(14) . ?
C16R C17R 1.397(12) . ?
C16R S1R 1.549(17) 2_766 ?
C17R C18R 1.528(13) . ?
C17R S1R 1.643(18) . ?
C19R H19R 1.0000 . ?
C19R C20R 1.560(15) . ?
C19R C22R 1.522(14) . ?
C20R H20C 0.9900 . ?
C20R H20D 0.9900 . ?
C20R C21R 1.576(14) . ?
C21R H21C 0.9900 . ?
C21R H21D 0.9900 . ?
C21R C22R 1.527(15) . ?
C22R H22C 0.9900 . ?
C22R H22D 0.9900 . ?
S2R C24R 1.674(12) 2_667 ?
S2R C25R 1.714(12) . ?
O3R C23R 1.25(2) . ?
O4R C26R 1.205(18) . ?
N2R C23R 1.43(2) . ?
N2R C26R 1.27(2) . ?
N2R C27R 1.457(19) . ?
C23R C24R 1.548(19) . ?
C24R C25R 1.396(12) . ?
C25R C26R 1.405(17) . ?
C27R H27R 1.0000 . ?
C27R C28R 1.399(18) . ?
C27R C30R 1.53(2) . ?
C28R H28E 0.9900 . ?
C28R H28F 0.9900 . ?
C28R C29R 1.518(13) . ?
C29R H29E 0.9900 . ?
C29R H29F 0.9900 . ?
C29R C30R 1.525(13) . ?
C30R H30E 0.9900 . ?
C30R H30F 0.9900 . ?
C1R H1R 0.9500 . ?
C1R C2R 1.36(3) . ?
C1R C14R 1.40(3) . ?
C2R C3R 1.46(3) . ?
C2R C7R 1.44(3) . ?
C3R H3R 0.9500 . ?
C3R C4R 1.22(4) . ?
C4R H4R 0.9500 . ?
C4R C5R 1.45(3) . ?
C5R H5R 0.9500 . ?
C5R C6R 1.40(3) . ?
C6R H6R 0.9500 . ?
C6R C7R 1.40(3) . ?
C7R C8R 1.38(3) . ?
C8R H8R 0.9500 . ?
C8R C9R 1.35(3) . ?
C9R C10R 1.75(4) . ?
C9R C14R 1.42(3) . ?
C10R H10R 0.9500 . ?
C10R C11R 1.28(4) . ?
C11R H11R 0.9500 . ?
C11R C12R 1.41(4) . ?
C12R H12R 0.9500 . ?
C12R C13R 1.16(4) . ?
C13R H13R 0.9500 . ?
C13R C14R 1.50(4) . ?

loop_
_geom_torsion_atom_site_label_1
_geom_torsion_atom_site_label_2
_geom_torsion_atom_site_label_3
_geom_torsion_atom_site_label_4
_geom_torsion
_geom_torsion_site_symmetry_1
_geom_torsion_site_symmetry_2
_geom_torsion_site_symmetry_3
_geom_torsion_site_symmetry_4
_geom_torsion_publ_flag
Br1Q C1Q C2Q C3Q 7.7(5) . . . . ?
Br1Q C1Q C2Q C7Q -174.6(5) . . . . ?
Br1Q C1Q C14Q C9Q 173.1(5) . . . . ?
Br1Q C1Q C14Q C13Q -10.9(5) . . . . ?
Br1Q C1Q C32Q S2Q 50.9(4) . . . . ?
Br1Q C1Q C32Q C31Q -63.0(4) . . . . ?
Br1Q C1Q C32Q C33Q -178.6(4) . . . . ?
C1Q C2Q C3Q C4Q 177.4 . . . . ?
C1Q C2Q C7Q C6Q -177.8 . . . . ?
C1Q C2Q C7Q C8Q -0.1 . . . . ?
C1Q C32Q C33Q S3Q -124.3 . . . . ?
C1Q C32Q C33Q C8Q -0.1 . . . . ?
C1Q C32Q C33Q C34Q 117.4 . . . . ?
S2Q C25Q C26Q O4Q 0.6 . . . . ?
S2Q C25Q C26Q N2Q 180.0 . . . . ?
S2Q C32Q C33Q S3Q 0.8 . . . . ?
S2Q C32Q C33Q C8Q 125.0 . . . . ?
S2Q C32Q C33Q C34Q -117.4 . . . . ?
S3Q C24Q C25Q S2Q 0.1 . . . . ?
S3Q C24Q C25Q C26Q 180.0 . . . . ?
S3Q C33Q C34Q O6Q 53.6 . . . . ?
S3Q C33Q C34Q N3Q -127.9 . . . . ?
O3Q C23Q C24Q S3Q -0.7 . . . . ?
O3Q C23Q C24Q C25Q 179.5 . . . . ?
O5Q C31Q C32Q C1Q 62.6 . . . . ?
O5Q C31Q C32Q S2Q -54.3 . . . . ?
O5Q C31Q C32Q C33Q 179.2 . . . . ?
N2Q C23Q C24Q S3Q 180.0 . . . . ?
N2Q C23Q C24Q C25Q 0.2 . . . . ?
N2Q C27Q C28Q C29Q 145.7 . . . . ?
N2Q C27Q C30Q C29Q -146.2 . . . . ?
N3Q C31Q C32Q C1Q -116.3 . . . . ?
N3Q C31Q C32Q S2Q 126.8 . . . . ?
N3Q C31Q C32Q C33Q 0.2 . . . . ?
N3Q C35Q C36Q C37Q -144.6 . . . . ?
N3Q C35Q C38Q C37Q 145.9 . . . . ?
C2Q C1Q C14Q C9Q 53.7 . . . . ?
C2Q C1Q C14Q C13Q -130.2 . . . . ?
C2Q C1Q C32Q S2Q 170.4 . . . . ?
C2Q C1Q C32Q C31Q 56.5 . . . . ?
C2Q C1Q C32Q C33Q -59.0 . . . . ?
C2Q C3Q C4Q C5Q 0.0 . . . . ?
C2Q C7Q C8Q C9Q 55.1 . . . . ?
C2Q C7Q C8Q C33Q -59.1 . . . . ?
C3Q C2Q C7Q C6Q 0.1 . . . . ?
C3Q C2Q C7Q C8Q 177.8 . . . . ?
C3Q C4Q C5Q C6Q 0.0 . . . . ?
C4Q C5Q C6Q C7Q 0.1 . . . . ?
C5Q C6Q C7Q C2Q -0.1 . . . . ?
C5Q C6Q C7Q C8Q -177.5 . . . . ?
C6Q C7Q C8Q C9Q -127.4 . . . . ?
C6Q C7Q C8Q C33Q 118.5 . . . . ?
C7Q C2Q C3Q C4Q -0.1 . . . . ?
C7Q C8Q C9Q C10Q 129.8 . . . . ?
C7Q C8Q C9Q C14Q -53.7 . . . . ?
C7Q C8Q C33Q S3Q -170.7 . . . . ?
C7Q C8Q C33Q C32Q 57.1 . . . . ?
C7Q C8Q C33Q C34Q -56.1 . . . . ?
C8Q C9Q C10Q C11Q 176.3 . . . . ?
C8Q C9Q C14Q C1Q 0.4 . . . . ?
C8Q C9Q C14Q C13Q -176.1 . . . . ?
C8Q C33Q C34Q O6Q -60.4 . . . . ?
C8Q C33Q C34Q N3Q 118.1 . . . . ?
C9Q C8Q C33Q S3Q 73.8 . . . . ?
C9Q C8Q C33Q C32Q -58.4 . . . . ?
C9Q C8Q C33Q C34Q -171.6 . . . . ?
C9Q C10Q C11Q C12Q -0.8 . . . . ?
C10Q C9Q C14Q C1Q 177.1 . . . . ?
C10Q C9Q C14Q C13Q 0.6 . . . . ?
C10Q C11Q C12Q C13Q 0.6 . . . . ?
C11Q C12Q C13Q C14Q 0.2 . . . . ?
C12Q C13Q C14Q C1Q -176.7 . . . . ?
C12Q C13Q C14Q C9Q -0.8 . . . . ?
C14Q C1Q C2Q C3Q 129.7 . . . . ?
C14Q C1Q C2Q C7Q -52.6 . . . . ?
C14Q C1Q C32Q S2Q -74.2 . . . . ?
C14Q C1Q C32Q C31Q 172.0 . . . . ?
C14Q C1Q C32Q C33Q 56.4 . . . . ?
C14Q C9Q C10Q C11Q 0.2 . . . . ?
C23Q N2Q C26Q O4Q 179.4 . . . . ?
C23Q N2Q C26Q C25Q 0.0 . . . . ?
C23Q N2Q C27Q C28Q -50.9 . . . . ?
C23Q N2Q C27Q C30Q 55.2 . . . . ?
C23Q C24Q C25Q S2Q 180.0 . . . . ?
C23Q C24Q C25Q C26Q -0.2 . . . . ?
C24Q S3Q C33Q C8Q -86.6 . . . . ?
C24Q S3Q C33Q C32Q 40.1 . . . . ?
C24Q S3Q C33Q C34Q 156.5 . . . . ?
C24Q C25Q C26Q O4Q -179.3 . . . . ?
C24Q C25Q C26Q N2Q 0.1 . . . . ?
C25Q S2Q C32Q C1Q 85.1 . . . . ?
C25Q S2Q C32Q C31Q -158.0 . . . . ?
C25Q S2Q C32Q C33Q -39.5 . . . . ?
C26Q N2Q C23Q O3Q -179.5 . . . . ?
C26Q N2Q C23Q C24Q -0.1 . . . . ?
C26Q N2Q C27Q C28Q 132.3 . . . . ?
C26Q N2Q C27Q C30Q -121.5 . . . . ?
C27Q N2Q C23Q O3Q 3.5 . . . . ?
C27Q N2Q C23Q C24Q -177.2 . . . . ?
C27Q N2Q C26Q O4Q -3.5 . . . . ?
C27Q N2Q C26Q C25Q 177.1 . . . . ?
C27Q C28Q C29Q C30Q -22.4 . . . . ?
C28Q C27Q C30Q C29Q -23.0 . . . . ?
C28Q C29Q C30Q C27Q 22.8 . . . . ?
C30Q C27Q C28Q C29Q 23.4 . . . . ?
C31Q N3Q C34Q O6Q 179.0 . . . . ?
C31Q N3Q C34Q C33Q 0.5 . . . . ?
C31Q N3Q C35Q C36Q 51.2 . . . . ?
C31Q N3Q C35Q C38Q -54.6 . . . . ?
C31Q C32Q C33Q S3Q 118.3 . . . . ?
C31Q C32Q C33Q C8Q -117.5 . . . . ?
C31Q C32Q C33Q C34Q 0.0 . . . . ?
C32Q C1Q C2Q C3Q -116.1 . . . . ?
C32Q C1Q C2Q C7Q 61.6 . . . . ?
C32Q C1Q C14Q C9Q -60.4 . . . . ?
C32Q C1Q C14Q C13Q 115.7 . . . . ?
C32Q S2Q C25Q C24Q 43.3 . . . . ?
C32Q S2Q C25Q C26Q -136.5 . . . . ?
C32Q C33Q C34Q O6Q -178.8 . . . . ?
C32Q C33Q C34Q N3Q -0.3 . . . . ?
C33Q S3Q C24Q C23Q 137.5 . . . . ?
C33Q S3Q C24Q C25Q -42.7 . . . . ?
C33Q C8Q C9Q C10Q -117.9 . . . . ?
C33Q C8Q C9Q C14Q 58.6 . . . . ?
C34Q N3Q C31Q O5Q -179.4 . . . . ?
C34Q N3Q C31Q C32Q -0.5 . . . . ?
C34Q N3Q C35Q C36Q -132.4 . . . . ?
C34Q N3Q C35Q C38Q 121.8 . . . . ?
C35Q N3Q C31Q O5Q -2.7 . . . . ?
C35Q N3Q C31Q C32Q 176.3 . . . . ?
C35Q N3Q C34Q O6Q 2.2 . . . . ?
C35Q N3Q C34Q C33Q -176.2 . . . . ?
C35Q C36Q C37Q C38Q 22.5 . . . . ?
C36Q C35Q C38Q C37Q 22.7 . . . . ?
C36Q C37Q C38Q C35Q -22.9 . . . . ?
C38Q C35Q C36Q C37Q -23.0 . . . . ?
Br1P C1P C2P C3P -11(2) . . . . ?
Br1P C1P C2P C7P 176.9(13) . . . . ?
Br1P C1P C14P C9P -174.4(7) . . . . ?
Br1P C1P C14P C13P 12.2(17) . . . . ?
S1P C16P C17P S2P -3(2) . . . . ?
S1P C16P C17P C18P 109(2) . . . . ?
S1P C16P C17P C1P -136.7(18) . . . . ?
S1P C16P C8P C7P 83.4(17) . . . . ?
S1P C16P C8P C9P -165.5(14) . . . . ?
S1P C25P C26P O4P 0.5(8) . . . . ?
S1P C25P C26P N2P -179.6(4) . . . . ?
S2P C17P C18P O2P -59(5) . . . . ?
S2P C17P C18P N1P 118(3) . . . . ?
S2P C17P C1P Br1P 44.3(19) . . . . ?
S2P C17P C1P C2P -77.7(18) . . . . ?
S2P C17P C1P C14P 166.9(13) . . . . ?
S2P C24P C25P S1P -0.3(6) . . . . ?
S2P C24P C25P C26P -179.7(3) . . . . ?
O1P C15P C16P S1P 50(4) . . . . ?
O1P C15P C16P C17P 170(4) . . . . ?
O1P C15P C16P C8P -61(5) . . . . ?
N1P C15P C16P S1P -124(2) . . . . ?
N1P C15P C16P C17P -5(4) . . . . ?
N1P C15P C16P C8P 124(2) . . . . ?
N1P C19P C20P C21P 134(3) . . . . ?
N1P C19P C22P C21P -131(3) . . . . ?
C15P N1P C18P O2P -178(4) . . . . ?
C15P N1P C18P C17P 6(4) . . . . ?
C15P N1P C19P C20P -50(5) . . . . ?
C15P N1P C19P C22P 53(5) . . . . ?
C15P C16P C17P S2P -104(2) . . . . ?
C15P C16P C17P C18P 8(3) . . . . ?
C15P C16P C17P C1P 122(2) . . . . ?
C15P C16P C8P C7P -176.7(18) . . . . ?
C15P C16P C8P C9P -66(2) . . . . ?
C16P S1P C25P C24P -45.5(11) . . . . ?
C16P S1P C25P C26P 133.8(11) . . . . ?
C16P C17P C18P O2P 175(4) . . . . ?
C16P C17P C18P N1P -9(4) . . . . ?
C16P C17P C1P Br1P -177.9(14) . . . . ?
C16P C17P C1P C2P 60(2) . . . . ?
C16P C17P C1P C14P -55(2) . . . . ?
C16P C8P C9P C10P 117.0(15) . . . . ?
C16P C8P C9P C14P -53.2(16) . . . . ?
C17P S2P C24P C23P -134.7(11) . . . . ?
C17P S2P C24P C25P 45.1(11) . . . . ?
C17P C16P C8P C7P -53(2) . . . . ?
C17P C16P C8P C9P 58(2) . . . . ?
C17P C1P C2P C3P 113(2) . . . . ?
C17P C1P C2P C7P -59.1(19) . . . . ?
C17P C1P C14P C9P 60.9(15) . . . . ?
C17P C1P C14P C13P -112.5(16) . . . . ?
C18P N1P C15P O1P -176(4) . . . . ?
C18P N1P C15P C16P -1(4) . . . . ?
C18P N1P C19P C20P 149(3) . . . . ?
C18P N1P C19P C22P -108(4) . . . . ?
C18P C17P C1P Br1P -63.7(19) . . . . ?
C18P C17P C1P C2P 174.3(17) . . . . ?
C18P C17P C1P C14P 58.9(19) . . . . ?
C19P N1P C15P O1P 23(6) . . . . ?
C19P N1P C15P C16P -162(3) . . . . ?
C19P N1P C18P O2P -13(6) . . . . ?
C19P N1P C18P C17P 170(3) . . . . ?
C19P C20P C21P C22P -13(3) . . . . ?
C20P C19P C22P C21P -14(3) . . . . ?
C20P C21P C22P C19P 13(3) . . . . ?
C22P C19P C20P C21P 13(3) . . . . ?
C1P C17P C18P O2P 59(5) . . . . ?
C1P C17P C18P N1P -124(3) . . . . ?
C1P C2P C3P C4P -172.3(18) . . . . ?
C1P C2P C7P C6P 175.5(16) . . . . ?
C1P C2P C7P C8P -1(2) . . . . ?
C2P C1P C14P C9P -50.0(15) . . . . ?
C2P C1P C14P C13P 136.6(14) . . . . ?
C2P C3P C4P C5P 2(3) . . . . ?
C2P C7P C8P C16P 56(2) . . . . ?
C2P C7P C8P C9P -51.3(18) . . . . ?
C3P C2P C7P C6P 3(3) . . . . ?
C3P C2P C7P C8P -173.4(15) . . . . ?
C3P C4P C5P C6P -5(3) . . . . ?
C4P C5P C6P C7P 7(3) . . . . ?
C5P C6P C7P C2P -7(3) . . . . ?
C5P C6P C7P C8P 169.5(19) . . . . ?
C6P C7P C8P C16P -120.6(19) . . . . ?
C6P C7P C8P C9P 132.3(17) . . . . ?
C7P C2P C3P C4P -1(3) . . . . ?
C7P C8P C9P C10P -135.9(12) . . . . ?
C7P C8P C9P C14P 53.9(14) . . . . ?
C8P C16P C17P S2P 130(2) . . . . ?
C8P C16P C17P C18P -118(2) . . . . ?
C8P C16P C17P C1P -4(3) . . . . ?
C8P C9P C10P C11P -170.0(14) . . . . ?
C8P C9P C14P C1P -3.7(13) . . . . ?
C8P C9P C14P C13P 170.4(14) . . . . ?
C9P C10P C11P C12P 0.0 . . . . ?
C10P C9P C14P C1P -174.1(13) . . . . ?
C10P C9P C14P C13P 0.0 . . . . ?
C10P C11P C12P C13P 0.0 . . . . ?
C11P C12P C13P C14P 0.0 . . . . ?
C12P C13P C14P C1P 172.8(16) . . . . ?
C12P C13P C14P C9P 0.0 . . . . ?
C14P C1P C2P C3P -135.4(17) . . . . ?
C14P C1P C2P C7P 52.7(19) . . . . ?
C14P C9P C10P C11P 0.0 . . . . ?
O3P C23P C24P S2P -0.4(7) . . . . ?
O3P C23P C24P C25P 179.8(4) . . . . ?
N2P C23P C24P S2P 179.8(4) . . . . ?
N2P C23P C24P C25P -0.1(5) . . . . ?
N2P C27P C28P C29P -155(4) . . . . ?
N2P C27P C30P C29P 158(4) . . . . ?
C23P N2P C26P O4P -180.0(5) . . . . ?
C23P N2P C26P C25P 0.1(6) . . . . ?
C23P N2P C27P C28P 50(4) . . . . ?
C23P N2P C27P C30P -69(4) . . . . ?
C23P C24P C25P S1P 179.6(3) . . . . ?
C23P C24P C25P C26P 0.2(5) . . . . ?
C24P C25P C26P O4P 179.9(5) . . . . ?
C24P C25P C26P N2P -0.2(5) . . . . ?
C26P N2P C23P O3P -179.9(4) . . . . ?
C26P N2P C23P C24P 0.0(5) . . . . ?
C26P N2P C27P C28P -124(3) . . . . ?
C26P N2P C27P C30P 117(3) . . . . ?
C27P N2P C23P O3P 4(2) . . . . ?
C27P N2P C23P C24P -176(2) . . . . ?
C27P N2P C26P O4P -6(3) . . . . ?
C27P N2P C26P C25P 174(3) . . . . ?
C27P C28P C29P C30P 21(2) . . . . ?
C28P C27P C30P C29P 22(2) . . . . ?
C28P C29P C30P C27P -22(2) . . . . ?
C30P C27P C28P C29P -21(2) . . . . ?
O1R C15R C16R C17R -179.9(3) . . . . ?
O1R C15R C16R S1R 15.3(11) . . . 2_766 ?
N1R C15R C16R C17R 0.1(4) . . . . ?
N1R C15R C16R S1R -164.7(10) . . . 2_766 ?
N1R C19R C20R C21R 142.9(19) . . . . ?
N1R C19R C22R C21R -140.9(19) . . . . ?
C15R N1R C18R O2R 180.0(3) . . . . ?
C15R N1R C18R C17R 0.0(4) . . . . ?
C15R N1R C19R C20R -55(3) . . . . ?
C15R N1R C19R C22R 50(3) . . . . ?
C15R C16R C17R C18R -0.1(4) . . . . ?
C15R C16R C17R S1R -179.6(3) . . . . ?
C16R C17R C18R O2R -179.9(4) . . . . ?
C16R C17R C18R N1R 0.1(4) . . . . ?
C16R C17R S1R C16R 12.7(9) . . . 2_766 ?
C18R N1R C15R O1R 179.9(3) . . . . ?
C18R N1R C15R C16R -0.1(4) . . . . ?
C18R N1R C19R C20R 113.3(16) . . . . ?
C18R N1R C19R C22R -141.8(18) . . . . ?
C18R C17R S1R C16R -166.7(8) . . . 2_766 ?
C19R N1R C15R O1R -12(2) . . . . ?
C19R N1R C15R C16R 168.4(19) . . . . ?
C19R N1R C18R O2R 8.5(15) . . . . ?
C19R N1R C18R C17R -171.5(14) . . . . ?
C19R C20R C21R C22R -19.4(17) . . . . ?
C20R C19R C22R C21R -20.1(17) . . . . ?
C20R C21R C22R C19R 19.9(17) . . . . ?
C22R C19R C20R C21R 19.5(17) . . . . ?
S1R C16R C17R C18R 162.6(11) 2_766 . . . ?
S1R C16R C17R S1R -16.9(12) 2_766 . . . ?
S1R C17R C18R O2R -0.4(6) . . . . ?
S1R C17R C18R N1R 179.6(3) . . . . ?
S2R C24R C25R S2R -9(2) 2_667 . . . ?
S2R C24R C25R C26R 170.3(10) 2_667 . . . ?
S2R C25R C26R O4R -6(2) . . . . ?
S2R C25R C26R N2R 174.1(10) . . . . ?
O3R C23R C24R S2R 9.4(14) . . . 2_667 ?
O3R C23R C24R C25R 177.4(9) . . . . ?
N2R C23R C24R S2R -168.6(9) . . . 2_667 ?
N2R C23R C24R C25R -0.7(11) . . . . ?
N2R C27R C28R C29R 161(3) . . . . ?
N2R C27R C30R C29R -165(3) . . . . ?
C23R N2R C26R O4R -175.4(11) . . . . ?
C23R N2R C26R C25R 4.7(16) . . . . ?
C23R N2R C27R C28R -62(4) . . . . ?
C23R N2R C27R C30R 68(3) . . . . ?
C23R C24R C25R S2R -176.0(9) . . . . ?
C23R C24R C25R C26R 3.4(13) . . . . ?
C24R S2R C25R C24R 6.8(15) 2_667 . . . ?
C24R S2R C25R C26R -172.6(10) 2_667 . . . ?
C24R C25R C26R O4R 174.8(15) . . . . ?
C24R C25R C26R N2R -5.3(17) . . . . ?
C26R N2R C23R O3R -179.8(13) . . . . ?
C26R N2R C23R C24R -2.5(14) . . . . ?
C26R N2R C27R C28R 111(4) . . . . ?
C26R N2R C27R C30R -118(3) . . . . ?
C27R N2R C23R O3R -5.0(19) . . . . ?
C27R N2R C23R C24R 172.3(10) . . . . ?
C27R N2R C26R O4R 11(2) . . . . ?
C27R N2R C26R C25R -169.3(12) . . . . ?
C27R C28R C29R C30R -19.5(17) . . . . ?
C28R C27R C30R C29R -19.5(16) . . . . ?
C28R C29R C30R C27R 17.9(16) . . . . ?
C30R C27R C28R C29R 19.5(16) . . . . ?
C1R C2R C3R C4R 174(3) . . . . ?
C1R C2R C7R C6R -176(2) . . . . ?
C1R C2R C7R C8R 4(3) . . . . ?
C2R C1R C14R C9R 9(3) . . . . ?
C2R C1R C14R C13R -172(2) . . . . ?
C2R C3R C4R C5R 3(4) . . . . ?
C2R C7R C8R C9R 1(3) . . . . ?
C3R C2R C7R C6R -4(3) . . . . ?
C3R C2R C7R C8R 177(2) . . . . ?
C3R C4R C5R C6R -4(3) . . . . ?
C4R C5R C6R C7R 2(4) . . . . ?
C5R C6R C7R C2R 2(4) . . . . ?
C5R C6R C7R C8R -179(2) . . . . ?
C6R C7R C8R C9R -179(2) . . . . ?
C7R C2R C3R C4R 1(4) . . . . ?
C7R C8R C9R C10R 173(2) . . . . ?
C7R C8R C9R C14R 0(4) . . . . ?
C8R C9R C10R C11R 168(3) . . . . ?
C8R C9R C14R C1R -4(3) . . . . ?
C8R C9R C14R C13R 177(2) . . . . ?
C9R C10R C11R C12R 22(4) . . . . ?
C10R C9R C14R C1R -179.0(19) . . . . ?
C10R C9R C14R C13R 2(3) . . . . ?
C10R C11R C12R C13R -9(4) . . . . ?
C11R C12R C13R C14R -13(5) . . . . ?
C12R C13R C14R C1R -164(3) . . . . ?
C12R C13R C14R C9R 14(4) . . . . ?
C14R C1R C2R C3R 178(2) . . . . ?
C14R C1R C2R C7R -9(3) . . . . ?
C14R C9R C10R C11R -18(3) . . . . ?
